data_4343899
loop_
_publ_author_name
'Eisenhart, Reed J.'
'Rudd, P. Alex'
'Planas, Nora'
'Boyce, David W.'
'Carlson, Rebecca K.'
'Tolman, William B.'
'Bill, Eckhard'
'Gagliardi, Laura'
'Lu, Connie C.'

_publ_section_title
;
 Pushing the Limits of Delta Bonding in Metal-Chromium Complexes with
 Redox Changes and Metal Swapping.
;
_journal_issue 15
_journal_name_full 'Inorganic chemistry'
_journal_page_first 7579
_journal_page_last 7592
_journal_paper_doi 10.1021/acs.inorgchem.5b01163
_journal_volume 54
_journal_year 2015
_chemical_formula_moiety 'C32 H12 B F24, C39 H60 Cr Fe N4 P3'
_chemical_formula_sum 'C71 H72 B Cr F24 Fe N4 P3'
_chemical_formula_weight 1648.90
_chemical_name_common 13104
_chemical_name_systematic
; 
 ? 
;
_space_group_IT_number 2
_symmetry_cell_setting triclinic
_symmetry_space_group_name_Hall '-P 1'
_symmetry_space_group_name_H-M 'P -1'
_atom_sites_solution_hydrogens geom
_atom_sites_solution_primary direct
_atom_sites_solution_secondary difmap
_audit_creation_method SHELXL-97
_cell_angle_alpha 71.0960(10)
_cell_angle_beta 78.6720(10)
_cell_angle_gamma 87.5320(10)
_cell_formula_units_Z 2
_cell_length_a 10.5449(8)
_cell_length_b 18.5182(14)
_cell_length_c 20.4402(16)
_cell_measurement_reflns_used 8171
_cell_measurement_temperature 123(2)
_cell_measurement_theta_max 27.2555
_cell_measurement_theta_min 2.207
_cell_volume 3701.7(5)
_computing_structure_refinement 'SHELXL-97 (Sheldrick, 2008)'
_computing_structure_solution 'SHELXS-97 (Sheldrick, 2008)'
_diffrn_ambient_temperature 123(2)
_diffrn_measured_fraction_theta_full 0.988
_diffrn_measured_fraction_theta_max 0.988
_diffrn_radiation_monochromator graphite
_diffrn_radiation_source 'fine-focus sealed tube'
_diffrn_radiation_type MoK\a
_diffrn_radiation_wavelength 0.71073
_diffrn_reflns_av_R_equivalents 0.0423
_diffrn_reflns_av_sigmaI/netI 0.0609
_diffrn_reflns_limit_h_max 13
_diffrn_reflns_limit_h_min -13
_diffrn_reflns_limit_k_max 23
_diffrn_reflns_limit_k_min -24
_diffrn_reflns_limit_l_max 26
_diffrn_reflns_limit_l_min -26
_diffrn_reflns_number 43571
_diffrn_reflns_theta_full 27.47
_diffrn_reflns_theta_max 27.47
_diffrn_reflns_theta_min 1.07
_exptl_absorpt_coefficient_mu 0.512
_exptl_absorpt_correction_T_max 0.9748
_exptl_absorpt_correction_T_min 0.9045
_exptl_absorpt_correction_type multi-scan
_exptl_absorpt_process_details 'SADABS, R. Blessing 1995'
_exptl_crystal_colour brown
_exptl_crystal_density_diffrn 1.479
_exptl_crystal_density_method 'not measured'
_exptl_crystal_description plate
_exptl_crystal_F_000 1684
_exptl_crystal_size_max 0.20
_exptl_crystal_size_mid 0.10
_exptl_crystal_size_min 0.05
_refine_diff_density_max 2.600
_refine_diff_density_min -2.147
_refine_diff_density_rms 0.141
_refine_ls_extinction_method none
_refine_ls_goodness_of_fit_ref 1.050
_refine_ls_hydrogen_treatment constr
_refine_ls_matrix_type full
_refine_ls_number_parameters 1030
_refine_ls_number_reflns 16766
_refine_ls_number_restraints 762
_refine_ls_restrained_S_all 1.034
_refine_ls_R_factor_all 0.1541
_refine_ls_R_factor_gt 0.1116
_refine_ls_shift/su_max 0.004
_refine_ls_shift/su_mean 0.000
_refine_ls_structure_factor_coef Fsqd
_refine_ls_weighting_details 'calc w=1/[\s^2^(Fo^2^)+(0.1849P)^2^+16.1772P] where P=(Fo^2^+2Fc^2^)/3'
_refine_ls_weighting_scheme calc
_refine_ls_wR_factor_gt 0.3043
_refine_ls_wR_factor_ref 0.3457
_reflns_number_gt 10885
_reflns_number_total 16766
_reflns_threshold_expression >2sigma(I)
_cod_data_source_file ic5b01163_si_002.cif
_cod_data_source_block 13104f_Complex4Ox[Barf]
_cod_depositor_comments
;
The following automatic conversions were performed:

'_symmetry_cell_setting' value 'Triclinic' changed to 'triclinic'
according to
/usr/data/users/saulius/crontab/automatic-downloads/rss-feeds/ACS/lib/dictionaries/cif_core.dic
dictionary named 'cif_core.dic' version 2.4.2 from 2011-04-26.

Automatic conversion script
Id: cif_fix_values 3271 2015-04-21 07:52:19Z andrius 

 Adding full bibliography for 4343895--4343899.cif.
;
_cod_original_sg_symbol_H-M P-1
_cod_database_code 4343899

loop_
_symmetry_equiv_pos_as_xyz
'x, y, z'
'-x, -y, -z'

loop_
_atom_site_label
_atom_site_type_symbol
_atom_site_fract_x
_atom_site_fract_y
_atom_site_fract_z
_atom_site_U_iso_or_equiv
_atom_site_adp_type
_atom_site_occupancy
_atom_site_symmetry_multiplicity
_atom_site_calc_flag
_atom_site_refinement_flags
_atom_site_disorder_assembly
_atom_site_disorder_group
Fe1 Fe 0.1206(6) 0.7787(3) 0.2803(3) 0.0219(7) Uani 0.5724(11) 1 d P A 1
Cr1 Cr -0.0187(3) 0.7429(3) 0.3627(3) 0.0213(6) Uani 0.5724(11) 1 d P A 1
N1 N -0.1831(8) 0.7028(5) 0.4547(4) 0.0227(14) Uani 0.5724(11) 1 d P A 1
C1 C -0.2350(8) 0.6352(4) 0.4472(3) 0.0268(15) Uani 0.5724(11) 1 d PD A 1
C2 C -0.3148(10) 0.5812(5) 0.5004(3) 0.040(2) Uani 0.5724(11) 1 d PD A 1
H2A H -0.3372 0.5865 0.5459 0.048 Uiso 0.5724(11) 1 calc PR A 1
C3 C -0.3627(10) 0.5194(5) 0.4881(4) 0.043(2) Uani 0.5724(11) 1 d PD A 1
H3A H -0.4175 0.4823 0.5250 0.052 Uiso 0.5724(11) 1 calc PR A 1
C4 C -0.3303(10) 0.5118(5) 0.4220(4) 0.042(2) Uani 0.5724(11) 1 d PD A 1
H4A H -0.3651 0.4701 0.4133 0.050 Uiso 0.5724(11) 1 calc PR A 1
C5 C -0.2472(9) 0.5647(4) 0.3676(3) 0.0354(18) Uani 0.5724(11) 1 d PD A 1
H5A H -0.2234 0.5580 0.3227 0.042 Uiso 0.5724(11) 1 calc PR A 1
C6 C -0.1992(8) 0.6273(4) 0.3795(3) 0.0276(15) Uani 0.5724(11) 1 d PD A 1
N2 N -0.1143(6) 0.6839(3) 0.3283(2) 0.0236(12) Uani 0.5724(11) 1 d PD A 1
C7 C -0.0875(6) 0.6782(3) 0.2575(3) 0.0245(14) Uani 0.5724(11) 1 d PD A 1
H7A H -0.1691 0.6801 0.2401 0.029 Uiso 0.5724(11) 1 calc PR A 1
H7B H -0.0455 0.6292 0.2580 0.029 Uiso 0.5724(11) 1 calc PR A 1
P1 P 0.02101(19) 0.75908(11) 0.19936(10) 0.0216(4) Uani 0.5724(11) 1 d PD A 1
C8 C -0.0943(5) 0.8251(3) 0.1531(3) 0.0277(15) Uani 0.5724(11) 1 d PD A 1
H8A H -0.1457 0.7943 0.1349 0.033 Uiso 0.5724(11) 1 calc PR A 1
C9 C -0.1906(7) 0.8549(4) 0.2043(4) 0.0340(17) Uani 0.5724(11) 1 d PD A 1
H9A H -0.2601 0.8814 0.1809 0.051 Uiso 0.5724(11) 1 calc PR A 1
H9B H -0.1460 0.8905 0.2191 0.051 Uiso 0.5724(11) 1 calc PR A 1
H9C H -0.2276 0.8120 0.2457 0.051 Uiso 0.5724(11) 1 calc PR A 1
C10 C -0.0285(7) 0.8898(4) 0.0894(4) 0.0357(18) Uani 0.5724(11) 1 d PD A 1
H10A H -0.0933 0.9266 0.0716 0.053 Uiso 0.5724(11) 1 calc PR A 1
H10B H 0.0139 0.8691 0.0524 0.053 Uiso 0.5724(11) 1 calc PR A 1
H10C H 0.0363 0.9154 0.1032 0.053 Uiso 0.5724(11) 1 calc PR A 1
C11 C 0.1129(5) 0.7172(3) 0.1337(3) 0.0280(15) Uani 0.5724(11) 1 d PD A 1
H11A H 0.1389 0.6653 0.1611 0.034 Uiso 0.5724(11) 1 calc PR A 1
C12 C 0.0331(8) 0.7053(6) 0.0834(4) 0.0379(19) Uani 0.5724(11) 1 d PD A 1
H12A H 0.0790 0.6716 0.0587 0.057 Uiso 0.5724(11) 1 calc PR A 1
H12B H 0.0200 0.7547 0.0489 0.057 Uiso 0.5724(11) 1 calc PR A 1
H12C H -0.0510 0.6820 0.1100 0.057 Uiso 0.5724(11) 1 calc PR A 1
C13 C 0.2383(6) 0.7624(5) 0.0944(4) 0.0380(18) Uani 0.5724(11) 1 d PD A 1
H13A H 0.2961 0.7315 0.0709 0.057 Uiso 0.5724(11) 1 calc PR A 1
H13B H 0.2807 0.7751 0.1280 0.057 Uiso 0.5724(11) 1 calc PR A 1
H13C H 0.2186 0.8095 0.0591 0.057 Uiso 0.5724(11) 1 calc PR A 1
C14 C -0.1267(6) 0.6879(5) 0.5164(3) 0.0261(15) Uani 0.5724(11) 1 d PD A 1
C15 C -0.1939(6) 0.6818(6) 0.5831(3) 0.0318(16) Uani 0.5724(11) 1 d PD A 1
H15A H -0.2846 0.6894 0.5905 0.038 Uiso 0.5724(11) 1 calc PR A 1
C16 C -0.1304(7) 0.6646(6) 0.6393(3) 0.0352(19) Uani 0.5724(11) 1 d PD A 1
H16A H -0.1773 0.6609 0.6850 0.042 Uiso 0.5724(11) 1 calc PR A 1
C17 C 0.0010(8) 0.6530(7) 0.6287(3) 0.038(2) Uani 0.5724(11) 1 d PD A 1
H17A H 0.0438 0.6398 0.6676 0.045 Uiso 0.5724(11) 1 calc PR A 1
C18 C 0.0719(6) 0.6604(6) 0.5616(3) 0.0324(16) Uani 0.5724(11) 1 d PD A 1
H18A H 0.1627 0.6532 0.5547 0.039 Uiso 0.5724(11) 1 calc PR A 1
C19 C 0.0088(5) 0.6783(5) 0.5047(3) 0.0255(14) Uani 0.5724(11) 1 d PD A 1
N3 N 0.0718(5) 0.6914(4) 0.4342(2) 0.0250(12) Uani 0.5724(11) 1 d PD A 1
C20 C 0.2098(5) 0.6762(4) 0.4231(3) 0.0255(14) Uani 0.5724(11) 1 d PD A 1
H20A H 0.2255 0.6231 0.4510 0.031 Uiso 0.5724(11) 1 calc PR A 1
H20B H 0.2573 0.7113 0.4380 0.031 Uiso 0.5724(11) 1 calc PR A 1
P2 P 0.26488(19) 0.69123(12) 0.32793(11) 0.0238(4) Uani 0.5724(11) 1 d PD A 1
C21 C 0.2779(6) 0.5917(3) 0.3263(3) 0.0349(17) Uani 0.5724(11) 1 d PD A 1
H21A H 0.3382 0.5655 0.3583 0.042 Uiso 0.5724(11) 1 calc PR A 1
C22 C 0.1474(7) 0.5490(4) 0.3569(5) 0.0405(19) Uani 0.5724(11) 1 d PD A 1
H22A H 0.1581 0.4955 0.3590 0.061 Uiso 0.5724(11) 1 calc PR A 1
H22B H 0.0851 0.5726 0.3268 0.061 Uiso 0.5724(11) 1 calc PR A 1
H22C H 0.1155 0.5515 0.4045 0.061 Uiso 0.5724(11) 1 calc PR A 1
C23 C 0.3360(9) 0.5857(5) 0.2539(4) 0.044(2) Uani 0.5724(11) 1 d PD A 1
H23A H 0.3289 0.5327 0.2550 0.066 Uiso 0.5724(11) 1 calc PR A 1
H23B H 0.4273 0.6019 0.2413 0.066 Uiso 0.5724(11) 1 calc PR A 1
H23C H 0.2891 0.6187 0.2189 0.066 Uiso 0.5724(11) 1 calc PR A 1
C24 C 0.4325(4) 0.7277(3) 0.3121(3) 0.0341(17) Uani 0.5724(11) 1 d PD A 1
H24A H 0.4275 0.7693 0.3337 0.041 Uiso 0.5724(11) 1 calc PR A 1
C25 C 0.5244(6) 0.6694(5) 0.3477(5) 0.040(2) Uani 0.5724(11) 1 d PD A 1
H25A H 0.6082 0.6943 0.3413 0.060 Uiso 0.5724(11) 1 calc PR A 1
H25B H 0.5362 0.6284 0.3266 0.060 Uiso 0.5724(11) 1 calc PR A 1
H25C H 0.4881 0.6479 0.3982 0.060 Uiso 0.5724(11) 1 calc PR A 1
C26 C 0.4853(7) 0.7653(6) 0.2333(4) 0.044(2) Uani 0.5724(11) 1 d PD A 1
H26A H 0.5701 0.7890 0.2268 0.066 Uiso 0.5724(11) 1 calc PR A 1
H26B H 0.4255 0.8043 0.2131 0.066 Uiso 0.5724(11) 1 calc PR A 1
H26C H 0.4940 0.7265 0.2096 0.066 Uiso 0.5724(11) 1 calc PR A 1
C27 C -0.2730(6) 0.7659(4) 0.4446(5) 0.030(2) Uani 0.5724(11) 1 d PD A 1
C28 C -0.4012(6) 0.7601(4) 0.4775(5) 0.0377(19) Uani 0.5724(11) 1 d PD A 1
H28A H -0.4378 0.7116 0.5067 0.045 Uiso 0.5724(11) 1 calc PR A 1
C29 C -0.4772(6) 0.8241(5) 0.4684(5) 0.042(2) Uani 0.5724(11) 1 d PD A 1
H29A H -0.5660 0.8194 0.4903 0.051 Uiso 0.5724(11) 1 calc PR A 1
C30 C -0.4237(7) 0.8948(5) 0.4273(5) 0.044(2) Uani 0.5724(11) 1 d PD A 1
H30A H -0.4755 0.9388 0.4221 0.052 Uiso 0.5724(11) 1 calc PR A 1
C31 C -0.2942(6) 0.9023(4) 0.3934(5) 0.0367(18) Uani 0.5724(11) 1 d PD A 1
H31A H -0.2583 0.9511 0.3650 0.044 Uiso 0.5724(11) 1 calc PR A 1
C32 C -0.2178(5) 0.8379(3) 0.4013(4) 0.0263(14) Uani 0.5724(11) 1 d PD A 1
N4 N -0.0889(4) 0.8386(3) 0.3649(3) 0.0246(12) Uani 0.5724(11) 1 d PD A 1
C33 C -0.0318(5) 0.9136(3) 0.3232(3) 0.0262(14) Uani 0.5724(11) 1 d PD A 1
H33A H -0.0302 0.9451 0.3540 0.031 Uiso 0.5724(11) 1 calc PR A 1
H33B H -0.0837 0.9399 0.2873 0.031 Uiso 0.5724(11) 1 calc PR A 1
P3 P 0.1347(2) 0.90049(12) 0.27989(11) 0.0249(4) Uani 0.5724(11) 1 d PD A 1
C34 C 0.2320(5) 0.9365(4) 0.3297(3) 0.0315(16) Uani 0.5724(11) 1 d PD A 1
H34A H 0.1978 0.9877 0.3297 0.038 Uiso 0.5724(11) 1 calc PR A 1
C35 C 0.2118(8) 0.8854(5) 0.4068(3) 0.0346(17) Uani 0.5724(11) 1 d PD A 1
H35A H 0.2444 0.9120 0.4347 0.052 Uiso 0.5724(11) 1 calc PR A 1
H35B H 0.2588 0.8379 0.4100 0.052 Uiso 0.5724(11) 1 calc PR A 1
H35C H 0.1193 0.8735 0.4250 0.052 Uiso 0.5724(11) 1 calc PR A 1
C36 C 0.3748(6) 0.9485(6) 0.2956(4) 0.0376(18) Uani 0.5724(11) 1 d PD A 1
H36A H 0.4263 0.9426 0.3320 0.056 Uiso 0.5724(11) 1 calc PR A 1
H36B H 0.3891 0.9999 0.2613 0.056 Uiso 0.5724(11) 1 calc PR A 1
H36C H 0.4009 0.9106 0.2716 0.056 Uiso 0.5724(11) 1 calc PR A 1
C37 C 0.1486(6) 0.9750(3) 0.1925(2) 0.0317(16) Uani 0.5724(11) 1 d PD A 1
H37A H 0.0689 0.9696 0.1747 0.038 Uiso 0.5724(11) 1 calc PR A 1
C38 C 0.1505(13) 1.0561(3) 0.1950(5) 0.046(2) Uani 0.5724(11) 1 d PD A 1
H38A H 0.1450 1.0923 0.1485 0.069 Uiso 0.5724(11) 1 calc PR A 1
H38B H 0.2310 1.0657 0.2082 0.069 Uiso 0.5724(11) 1 calc PR A 1
H38C H 0.0766 1.0627 0.2299 0.069 Uiso 0.5724(11) 1 calc PR A 1
C39 C 0.2629(9) 0.9609(5) 0.1394(3) 0.0407(19) Uani 0.5724(11) 1 d PD A 1
H39A H 0.2607 0.9971 0.0924 0.061 Uiso 0.5724(11) 1 calc PR A 1
H39B H 0.2570 0.9086 0.1385 0.061 Uiso 0.5724(11) 1 calc PR A 1
H39C H 0.3440 0.9682 0.1532 0.061 Uiso 0.5724(11) 1 calc PR A 1
Fe1' Fe 0.1372(9) 0.7947(4) 0.2679(5) 0.0219(7) Uani 0.4276(11) 1 d P A 2
Cr1' Cr 0.0180(4) 0.7506(4) 0.3567(4) 0.0213(6) Uani 0.4276(11) 1 d P A 2
N1' N -0.1199(10) 0.6982(7) 0.4586(6) 0.0227(14) Uani 0.4276(11) 1 d P A 2
C1' C -0.1422(8) 0.6197(5) 0.4609(5) 0.0268(15) Uani 0.4276(11) 1 d PD A 2
C2' C -0.2494(10) 0.5749(6) 0.5000(7) 0.040(2) Uani 0.4276(11) 1 d PD A 2
H2'A H -0.3143 0.5944 0.5287 0.048 Uiso 0.4276(11) 1 calc PR A 2
C3' C -0.2633(10) 0.5018(6) 0.4977(6) 0.043(2) Uani 0.4276(11) 1 d PD A 2
H3'A H -0.3380 0.4715 0.5243 0.052 Uiso 0.4276(11) 1 calc PR A 2
C4' C -0.1682(10) 0.4732(5) 0.4568(6) 0.042(2) Uani 0.4276(11) 1 d PD A 2
H4'A H -0.1756 0.4221 0.4572 0.050 Uiso 0.4276(11) 1 calc PR A 2
C5' C -0.0612(9) 0.5183(4) 0.4147(6) 0.0354(18) Uani 0.4276(11) 1 d PD A 2
H5'A H 0.0019 0.4987 0.3851 0.042 Uiso 0.4276(11) 1 calc PR A 2
C6' C -0.0471(8) 0.5923(4) 0.4160(5) 0.0276(15) Uani 0.4276(11) 1 d PD A 2
N2' N 0.0503(6) 0.6451(4) 0.3705(4) 0.0236(12) Uani 0.4276(11) 1 d PD A 2
C7' C 0.1520(6) 0.6142(3) 0.3284(3) 0.0245(14) Uani 0.4276(11) 1 d PD A 2
H7'A H 0.1138 0.5901 0.2998 0.029 Uiso 0.4276(11) 1 calc PR A 2
H7'B H 0.1994 0.5749 0.3596 0.029 Uiso 0.4276(11) 1 calc PR A 2
P1' P 0.2639(2) 0.69329(15) 0.27021(13) 0.0216(4) Uani 0.4276(11) 1 d PD A 2
C8' C 0.4084(5) 0.6723(4) 0.3118(3) 0.0277(15) Uani 0.4276(11) 1 d PD A 2
H8'A H 0.4261 0.6169 0.3200 0.033 Uiso 0.4276(11) 1 calc PR A 2
C9' C 0.3807(9) 0.6836(7) 0.3842(4) 0.0340(17) Uani 0.4276(11) 1 d PD A 2
H9'A H 0.4512 0.6625 0.4091 0.051 Uiso 0.4276(11) 1 calc PR A 2
H9'B H 0.2991 0.6573 0.4116 0.051 Uiso 0.4276(11) 1 calc PR A 2
H9'C H 0.3739 0.7382 0.3782 0.051 Uiso 0.4276(11) 1 calc PR A 2
C10' C 0.5297(6) 0.7163(7) 0.2650(5) 0.0357(18) Uani 0.4276(11) 1 d PD A 2
H10D H 0.6038 0.6994 0.2882 0.053 Uiso 0.4276(11) 1 calc PR A 2
H10E H 0.5178 0.7710 0.2572 0.053 Uiso 0.4276(11) 1 calc PR A 2
H10F H 0.5456 0.7068 0.2197 0.053 Uiso 0.4276(11) 1 calc PR A 2
C11' C 0.3054(7) 0.6663(4) 0.1889(3) 0.0280(15) Uani 0.4276(11) 1 d PD A 2
H11B H 0.2216 0.6538 0.1788 0.034 Uiso 0.4276(11) 1 calc PR A 2
C12' C 0.3865(12) 0.5952(5) 0.1964(5) 0.0379(19) Uani 0.4276(11) 1 d PD A 2
H12D H 0.3897 0.5785 0.1553 0.057 Uiso 0.4276(11) 1 calc PR A 2
H12E H 0.3477 0.5545 0.2393 0.057 Uiso 0.4276(11) 1 calc PR A 2
H12F H 0.4745 0.6068 0.1996 0.057 Uiso 0.4276(11) 1 calc PR A 2
C13' C 0.3661(12) 0.7337(5) 0.1255(3) 0.0380(18) Uani 0.4276(11) 1 d PD A 2
H13D H 0.3937 0.7165 0.0844 0.057 Uiso 0.4276(11) 1 calc PR A 2
H13E H 0.4411 0.7539 0.1361 0.057 Uiso 0.4276(11) 1 calc PR A 2
H13F H 0.3022 0.7738 0.1152 0.057 Uiso 0.4276(11) 1 calc PR A 2
C14' C -0.0502(10) 0.7021(6) 0.5126(4) 0.0261(15) Uani 0.4276(11) 1 d PD A 2
C15' C -0.0841(10) 0.6613(6) 0.5834(4) 0.0318(16) Uani 0.4276(11) 1 d PD A 2
H15B H -0.1543 0.6254 0.5994 0.038 Uiso 0.4276(11) 1 calc PR A 2
C16' C -0.0168(13) 0.6721(8) 0.6313(4) 0.0352(19) Uani 0.4276(11) 1 d PD A 2
H16B H -0.0400 0.6433 0.6799 0.042 Uiso 0.4276(11) 1 calc PR A 2
C17' C 0.0839(11) 0.7249(7) 0.6084(4) 0.038(2) Uani 0.4276(11) 1 d PD A 2
H17B H 0.1291 0.7327 0.6415 0.045 Uiso 0.4276(11) 1 calc PR A 2
C18' C 0.1203(9) 0.7669(6) 0.5371(4) 0.0324(16) Uani 0.4276(11) 1 d PD A 2
H18B H 0.1896 0.8033 0.5218 0.039 Uiso 0.4276(11) 1 calc PR A 2
C19' C 0.0546(8) 0.7553(5) 0.4884(3) 0.0255(14) Uani 0.4276(11) 1 d PD A 2
N3' N 0.0876(8) 0.7921(4) 0.4149(3) 0.0250(12) Uani 0.4276(11) 1 d PD A 2
C20' C 0.1863(7) 0.8525(4) 0.3909(3) 0.0255(14) Uani 0.4276(11) 1 d PD A 2
H20C H 0.2693 0.8315 0.4037 0.031 Uiso 0.4276(11) 1 calc PR A 2
H20D H 0.1598 0.8922 0.4134 0.031 Uiso 0.4276(11) 1 calc PR A 2
P2' P 0.2052(3) 0.89407(16) 0.29419(15) 0.0238(4) Uani 0.4276(11) 1 d PD A 2
C21' C 0.1244(7) 0.9868(3) 0.2843(4) 0.0349(17) Uani 0.4276(11) 1 d PD A 2
H21B H 0.1650 1.0129 0.3111 0.042 Uiso 0.4276(11) 1 calc PR A 2
C22' C -0.0193(7) 0.9753(6) 0.3183(7) 0.0405(19) Uani 0.4276(11) 1 d PD A 2
H22D H -0.0587 1.0251 0.3143 0.061 Uiso 0.4276(11) 1 calc PR A 2
H22E H -0.0285 0.9448 0.3682 0.061 Uiso 0.4276(11) 1 calc PR A 2
H22F H -0.0628 0.9487 0.2943 0.061 Uiso 0.4276(11) 1 calc PR A 2
C23' C 0.1450(15) 1.0400(5) 0.2083(5) 0.044(2) Uani 0.4276(11) 1 d PD A 2
H23D H 0.0726 1.0750 0.2024 0.066 Uiso 0.4276(11) 1 calc PR A 2
H23E H 0.1498 1.0097 0.1765 0.066 Uiso 0.4276(11) 1 calc PR A 2
H23F H 0.2259 1.0694 0.1973 0.066 Uiso 0.4276(11) 1 calc PR A 2
C24' C 0.3809(4) 0.9169(4) 0.2665(4) 0.0341(17) Uani 0.4276(11) 1 d PD A 2
H24B H 0.4258 0.8711 0.2927 0.041 Uiso 0.4276(11) 1 calc PR A 2
C25' C 0.4227(9) 0.9839(7) 0.2858(7) 0.040(2) Uani 0.4276(11) 1 d PD A 2
H25D H 0.5170 0.9849 0.2804 0.060 Uiso 0.4276(11) 1 calc PR A 2
H25E H 0.3828 0.9782 0.3347 0.060 Uiso 0.4276(11) 1 calc PR A 2
H25F H 0.3950 1.0317 0.2545 0.060 Uiso 0.4276(11) 1 calc PR A 2
C26' C 0.4267(9) 0.9278(8) 0.1880(4) 0.044(2) Uani 0.4276(11) 1 d PD A 2
H26D H 0.5201 0.9386 0.1749 0.066 Uiso 0.4276(11) 1 calc PR A 2
H26E H 0.3815 0.9706 0.1602 0.066 Uiso 0.4276(11) 1 calc PR A 2
H26F H 0.4078 0.8811 0.1786 0.066 Uiso 0.4276(11) 1 calc PR A 2
C27' C -0.2329(10) 0.7444(8) 0.4549(4) 0.030(2) Uani 0.4276(11) 1 d PD A 2
C28' C -0.3295(9) 0.7437(8) 0.5113(4) 0.0377(19) Uani 0.4276(11) 1 d PD A 2
H28B H -0.3197 0.7147 0.5577 0.045 Uiso 0.4276(11) 1 calc PR A 2
C29' C -0.4408(9) 0.7849(9) 0.5011(5) 0.042(2) Uani 0.4276(11) 1 d PD A 2
H29B H -0.5113 0.7794 0.5394 0.051 Uiso 0.4276(11) 1 calc PR A 2
C30' C -0.4485(10) 0.8339(9) 0.4349(5) 0.044(2) Uani 0.4276(11) 1 d PD A 2
H30B H -0.5205 0.8663 0.4288 0.052 Uiso 0.4276(11) 1 calc PR A 2
C31' C -0.3516(9) 0.8363(7) 0.3769(4) 0.0367(18) Uani 0.4276(11) 1 d PD A 2
H31B H -0.3595 0.8686 0.3312 0.044 Uiso 0.4276(11) 1 calc PR A 2
C32' C -0.2432(7) 0.7912(6) 0.3861(3) 0.0263(14) Uani 0.4276(11) 1 d PD A 2
N4' N -0.1400(6) 0.7894(5) 0.3310(3) 0.0246(12) Uani 0.4276(11) 1 d PD A 2
C33' C -0.1573(6) 0.8320(4) 0.2599(3) 0.0262(14) Uani 0.4276(11) 1 d PD A 2
H33C H -0.1667 0.8870 0.2545 0.031 Uiso 0.4276(11) 1 calc PR A 2
H33D H -0.2362 0.8135 0.2503 0.031 Uiso 0.4276(11) 1 calc PR A 2
P3' P -0.0133(3) 0.81781(15) 0.19753(14) 0.0249(4) Uani 0.4276(11) 1 d PD A 2
C34' C -0.0768(7) 0.7484(3) 0.1632(3) 0.0315(16) Uani 0.4276(11) 1 d PD A 2
H34B H -0.1574 0.7705 0.1466 0.038 Uiso 0.4276(11) 1 calc PR A 2
C35' C -0.1171(11) 0.6729(4) 0.2220(5) 0.0346(17) Uani 0.4276(11) 1 d PD A 2
H35D H -0.1622 0.6401 0.2043 0.052 Uiso 0.4276(11) 1 calc PR A 2
H35E H -0.1750 0.6830 0.2617 0.052 Uiso 0.4276(11) 1 calc PR A 2
H35F H -0.0401 0.6471 0.2377 0.052 Uiso 0.4276(11) 1 calc PR A 2
C36' C 0.0136(11) 0.7363(6) 0.0999(5) 0.0376(18) Uani 0.4276(11) 1 d PD A 2
H36D H -0.0165 0.6917 0.0909 0.056 Uiso 0.4276(11) 1 calc PR A 2
H36E H 0.1013 0.7277 0.1097 0.056 Uiso 0.4276(11) 1 calc PR A 2
H36F H 0.0141 0.7816 0.0585 0.056 Uiso 0.4276(11) 1 calc PR A 2
C37' C 0.0012(7) 0.9106(3) 0.1257(3) 0.0317(16) Uani 0.4276(11) 1 d PD A 2
H37B H -0.0126 0.9511 0.1488 0.038 Uiso 0.4276(11) 1 calc PR A 2
C38' C -0.1012(11) 0.9216(7) 0.0803(6) 0.046(2) Uani 0.4276(11) 1 d PD A 2
H38D H -0.0836 0.9696 0.0412 0.069 Uiso 0.4276(11) 1 calc PR A 2
H38E H -0.1868 0.9232 0.1090 0.069 Uiso 0.4276(11) 1 calc PR A 2
H38F H -0.0991 0.8790 0.0616 0.069 Uiso 0.4276(11) 1 calc PR A 2
C39' C 0.1381(8) 0.9238(6) 0.0811(5) 0.0407(19) Uani 0.4276(11) 1 d PD A 2
H39D H 0.1416 0.9713 0.0415 0.061 Uiso 0.4276(11) 1 calc PR A 2
H39E H 0.1610 0.8810 0.0631 0.061 Uiso 0.4276(11) 1 calc PR A 2
H39F H 0.1995 0.9275 0.1103 0.061 Uiso 0.4276(11) 1 calc PR A 2
C40 C 0.4755(5) 1.3375(3) 0.1777(3) 0.0273(11) Uani 1 1 d . . .
C41 C 0.4981(5) 1.3630(3) 0.2312(3) 0.0349(12) Uani 1 1 d . . .
H41A H 0.4547 1.3379 0.2781 0.042 Uiso 1 1 calc R . .
C42 C 0.5819(6) 1.4242(4) 0.2188(4) 0.0422(15) Uani 1 1 d . . .
C43 C 0.6447(6) 1.4631(4) 0.1520(5) 0.056(2) Uani 1 1 d . . .
H43A H 0.7021 1.5047 0.1435 0.067 Uiso 1 1 calc R . .
C44 C 0.6221(6) 1.4400(4) 0.0967(4) 0.0485(17) Uani 1 1 d . . .
C45 C 0.5403(6) 1.3775(3) 0.1099(3) 0.0376(13) Uani 1 1 d . . .
H45A H 0.5284 1.3618 0.0716 0.045 Uiso 1 1 calc R . .
C46 C 0.6096(3) 1.44663(18) 0.28197(19) 0.063(2) Uani 1 1 d . . .
F1 F 0.6958(4) 1.4017(2) 0.3106(2) 0.101(2) Uani 1 1 calc R . .
F2 F 0.5034(3) 1.4401(3) 0.3285(2) 0.0809(16) Uani 1 1 calc R . .
F3 F 0.6526(4) 1.5169(2) 0.25950(19) 0.101(2) Uani 1 1 calc R . .
C47 C 0.6933(4) 1.4849(2) 0.02043(19) 0.099(4) Uani 1 1 d . . .
F4 F 0.6858(7) 1.5578(2) 0.0106(2) 0.149(3) Uani 1 1 calc R . .
F5 F 0.6392(4) 1.4684(3) -0.02505(19) 0.0930(19) Uani 1 1 calc R . .
F6 F 0.8141(4) 1.4660(4) 0.0122(2) 0.142(4) Uani 1 1 calc R . .
C48 C 0.3667(5) 1.2075(3) 0.2724(3) 0.0239(10) Uani 1 1 d . . .
C49 C 0.4834(5) 1.1846(4) 0.2960(3) 0.0341(12) Uani 1 1 d . . .
H49A H 0.5626 1.2069 0.2664 0.041 Uiso 1 1 calc R . .
C50 C 0.4864(6) 1.1307(4) 0.3610(3) 0.0454(16) Uani 1 1 d . . .
C51 C 0.3739(6) 1.0973(4) 0.4068(3) 0.0400(14) Uani 1 1 d . . .
H51A H 0.3761 1.0603 0.4514 0.048 Uiso 1 1 calc R . .
C52 C 0.2580(5) 1.1202(3) 0.3848(3) 0.0307(11) Uani 1 1 d . . .
C53 C 0.2548(5) 1.1739(3) 0.3194(3) 0.0261(10) Uani 1 1 d . . .
H53A H 0.1733 1.1882 0.3063 0.031 Uiso 1 1 calc R . .
C54 C 0.6232(3) 1.1094(3) 0.38017(14) 0.082(4) Uani 1 1 d . . .
F7 F 0.6834(3) 1.1708(3) 0.3765(3) 0.113(3) Uani 1 1 calc R . .
F8 F 0.6898(3) 1.0783(3) 0.33610(18) 0.117(3) Uani 1 1 calc R . .
F9 F 0.6097(3) 1.0615(3) 0.44382(15) 0.117(3) Uani 1 1 calc R . .
C55 C 0.1304(3) 1.08457(18) 0.43649(15) 0.0424(15) Uani 1 1 d . . .
F10 F 0.0407(3) 1.0853(3) 0.40080(16) 0.0880(19) Uani 1 1 calc R . .
F11 F 0.0940(4) 1.1241(3) 0.4789(2) 0.166(5) Uani 1 1 calc R . .
F12 F 0.1501(3) 1.0146(2) 0.4730(2) 0.108(2) Uani 1 1 calc R . .
C56 C 0.2273(5) 1.3050(3) 0.1845(3) 0.0240(10) Uani 1 1 d . . .
C57 C 0.1240(5) 1.2609(3) 0.1825(3) 0.0275(11) Uani 1 1 d . . .
H57A H 0.1378 1.2087 0.1868 0.033 Uiso 1 1 calc R . .
C58 C 0.0029(6) 1.2901(3) 0.1745(3) 0.0352(12) Uani 1 1 d . . .
C59 C -0.0227(6) 1.3651(3) 0.1684(3) 0.0358(13) Uani 1 1 d . . .
H59A H -0.1057 1.3852 0.1626 0.043 Uiso 1 1 calc R . .
C60 C 0.0759(5) 1.4107(3) 0.1710(3) 0.0304(11) Uani 1 1 d . . .
C61 C 0.1990(5) 1.3814(3) 0.1778(3) 0.0261(10) Uani 1 1 d . . .
H61A H 0.2655 1.4144 0.1778 0.031 Uiso 1 1 calc R . .
C62 C -0.1012(3) 1.23624(19) 0.1685(3) 0.061(2) Uani 1 1 d . . .
F13 F -0.2125(3) 1.2693(2) 0.1703(4) 0.139(4) Uani 1 1 calc R . .
F14 F -0.1100(4) 1.1728(2) 0.2209(3) 0.111(3) Uani 1 1 calc R . .
F15 F -0.0676(4) 1.2218(3) 0.1094(3) 0.143(3) Uani 1 1 calc R . .
C63 C 0.0465(3) 1.49528(13) 0.16775(17) 0.0449(15) Uani 1 1 d . . .
F16 F -0.0314(3) 1.52373(14) 0.1242(2) 0.0793(17) Uani 1 1 calc R . .
F17 F 0.1539(3) 1.53532(14) 0.1462(2) 0.0676(14) Uani 1 1 calc R . .
F18 F -0.0073(5) 1.49704(13) 0.23013(18) 0.119(3) Uani 1 1 calc R . .
C64 C 0.4164(5) 1.2222(3) 0.1349(3) 0.0251(10) Uani 1 1 d . . .
C65 C 0.3611(7) 1.2333(5) 0.0765(3) 0.054(2) Uani 1 1 d . . .
H65A H 0.2968 1.2707 0.0670 0.064 Uiso 1 1 calc R . .
C66 C 0.3983(7) 1.1900(7) 0.0310(5) 0.072(3) Uani 1 1 d . . .
C67 C 0.4943(6) 1.1395(4) 0.0393(4) 0.0481(17) Uani 1 1 d . . .
H67A H 0.5199 1.1117 0.0073 0.058 Uiso 1 1 calc R . .
C68 C 0.5532(7) 1.1294(3) 0.0945(3) 0.0434(15) Uani 1 1 d . . .
C69 C 0.5145(6) 1.1694(3) 0.1419(3) 0.0358(13) Uani 1 1 d . . .
H69A H 0.5568 1.1600 0.1808 0.043 Uiso 1 1 calc R . .
C70 C 0.3112(6) 1.1878(4) -0.0243(3) 0.136(5) Uiso 1 1 d . . .
F19 F 0.3660(6) 1.1458(4) -0.0615(3) 0.081(2) Uiso 0.50 1 calc PR . .
F20 F 0.2994(6) 1.2568(4) -0.0657(3) 0.161(5) Uiso 0.50 1 calc PR . .
F21 F 0.1974(6) 1.1591(4) 0.0094(3) 0.127(4) Uiso 0.50 1 calc PR . .
F19' F 0.2092(6) 1.2286(4) -0.0170(3) 0.081(2) Uiso 0.50 1 calc PR . .
F20' F 0.2758(6) 1.1177(4) -0.0128(3) 0.161(5) Uiso 0.50 1 calc PR . .
F21' F 0.3778(6) 1.2154(4) -0.0880(3) 0.127(4) Uiso 0.50 1 calc PR . .
C71 C 0.6774(6) 1.0786(3) 0.1024(2) 0.119(6) Uani 1 1 d . . .
F22 F 0.6839(7) 1.0499(4) 0.1687(2) 0.204(6) Uani 1 1 calc R . .
F23 F 0.7803(6) 1.1205(3) 0.0684(3) 0.168(5) Uani 1 1 calc R . .
F24 F 0.6700(6) 1.0236(4) 0.0767(4) 0.199(5) Uani 1 1 calc R . .
B1 B 0.3701(5) 1.2687(3) 0.1923(3) 0.0236(11) Uani 1 1 d . . .

loop_
_atom_site_aniso_label
_atom_site_aniso_U_11
_atom_site_aniso_U_22
_atom_site_aniso_U_33
_atom_site_aniso_U_23
_atom_site_aniso_U_13
_atom_site_aniso_U_12
Fe1 0.0193(16) 0.022(2) 0.027(2) -0.0119(15) -0.0025(13) -0.0026(13)
Cr1 0.0243(19) 0.0196(11) 0.0206(10) -0.0072(8) -0.0037(15) -0.0034(14)
N1 0.016(4) 0.030(3) 0.025(3) -0.012(2) -0.004(4) -0.001(4)
C1 0.025(3) 0.036(4) 0.021(3) -0.010(3) -0.006(3) -0.006(3)
C2 0.040(6) 0.046(5) 0.029(4) -0.007(3) -0.002(5) -0.010(5)
C3 0.043(5) 0.052(5) 0.030(4) -0.003(4) -0.006(4) -0.024(4)
C4 0.055(5) 0.032(4) 0.034(4) -0.003(3) -0.006(4) -0.020(4)
C5 0.041(4) 0.038(4) 0.028(4) -0.009(3) -0.006(3) -0.014(3)
C6 0.032(4) 0.027(4) 0.017(3) 0.002(3) -0.001(3) -0.012(3)
N2 0.025(3) 0.020(3) 0.023(3) -0.005(2) -0.001(2) -0.008(2)
C7 0.028(3) 0.022(3) 0.023(3) -0.009(3) 0.000(3) -0.005(3)
P1 0.0241(8) 0.0191(8) 0.0212(8) -0.0063(6) -0.0034(7) -0.0009(6)
C8 0.029(4) 0.023(3) 0.029(4) -0.005(3) -0.009(3) -0.001(3)
C9 0.034(4) 0.027(4) 0.042(4) -0.011(3) -0.012(3) 0.003(3)
C10 0.026(4) 0.030(4) 0.046(5) -0.006(4) -0.008(3) -0.004(3)
C11 0.036(4) 0.025(4) 0.023(3) -0.010(3) -0.002(3) 0.003(3)
C12 0.056(5) 0.033(4) 0.027(4) -0.014(3) -0.008(4) 0.004(4)
C13 0.038(4) 0.042(5) 0.028(4) -0.010(3) 0.005(3) -0.002(4)
C14 0.027(4) 0.030(4) 0.023(3) -0.009(3) -0.008(4) 0.001(4)
C15 0.032(4) 0.033(4) 0.027(4) -0.009(3) 0.000(3) 0.002(3)
C16 0.045(4) 0.040(5) 0.023(4) -0.014(3) -0.005(4) 0.002(4)
C17 0.049(5) 0.044(5) 0.023(4) -0.014(3) -0.012(4) 0.010(4)
C18 0.029(4) 0.040(4) 0.034(4) -0.016(3) -0.011(3) 0.007(3)
C19 0.023(3) 0.032(4) 0.024(3) -0.014(3) -0.002(3) 0.003(3)
N3 0.022(3) 0.034(3) 0.021(3) -0.011(2) -0.003(2) 0.001(2)
C20 0.024(3) 0.027(4) 0.030(4) -0.015(3) -0.006(3) -0.001(3)
P2 0.0218(9) 0.0238(9) 0.0280(9) -0.0119(7) -0.0040(7) -0.0001(7)
C21 0.038(4) 0.027(4) 0.046(5) -0.017(3) -0.016(4) 0.008(3)
C22 0.041(5) 0.026(4) 0.056(5) -0.012(4) -0.019(4) 0.005(3)
C23 0.056(6) 0.039(5) 0.050(6) -0.027(4) -0.022(5) 0.012(4)
C24 0.025(4) 0.039(4) 0.040(4) -0.018(4) 0.001(3) -0.006(3)
C25 0.026(4) 0.038(5) 0.061(6) -0.022(4) -0.009(4) -0.003(3)
C26 0.036(4) 0.055(6) 0.040(5) -0.017(4) 0.001(4) -0.012(4)
C27 0.021(5) 0.047(7) 0.024(4) -0.011(4) -0.009(4) -0.003(4)
C28 0.024(4) 0.057(5) 0.030(4) -0.014(4) 0.000(3) 0.006(4)
C29 0.020(4) 0.072(7) 0.032(5) -0.015(5) -0.004(3) 0.008(4)
C30 0.029(4) 0.061(6) 0.041(5) -0.018(5) -0.009(4) 0.019(4)
C31 0.025(4) 0.053(5) 0.034(4) -0.017(4) -0.008(3) 0.008(3)
C32 0.021(3) 0.033(4) 0.024(3) -0.007(3) -0.006(3) 0.001(3)
N4 0.019(3) 0.027(3) 0.028(3) -0.010(2) -0.004(2) 0.004(2)
C33 0.029(4) 0.024(3) 0.031(4) -0.014(3) -0.010(3) 0.005(3)
P3 0.0237(9) 0.0226(9) 0.0302(10) -0.0106(7) -0.0055(7) -0.0012(7)
C34 0.031(4) 0.031(4) 0.040(4) -0.018(3) -0.014(3) 0.003(3)
C35 0.030(4) 0.041(5) 0.041(5) -0.022(4) -0.012(3) 0.005(3)
C36 0.036(4) 0.038(5) 0.046(5) -0.021(4) -0.009(4) -0.003(4)
C37 0.036(4) 0.028(4) 0.032(4) -0.011(3) -0.005(3) -0.002(3)
C38 0.053(6) 0.031(5) 0.050(6) -0.004(4) -0.016(5) -0.004(4)
C39 0.047(5) 0.033(4) 0.038(5) -0.008(4) -0.002(4) -0.003(4)
Fe1' 0.0193(16) 0.022(2) 0.027(2) -0.0119(15) -0.0025(13) -0.0026(13)
Cr1' 0.0243(19) 0.0196(11) 0.0206(10) -0.0072(8) -0.0037(15) -0.0034(14)
N1' 0.016(4) 0.030(3) 0.025(3) -0.012(2) -0.004(4) -0.001(4)
C1' 0.025(3) 0.036(4) 0.021(3) -0.010(3) -0.006(3) -0.006(3)
C2' 0.040(6) 0.046(5) 0.029(4) -0.007(3) -0.002(5) -0.010(5)
C3' 0.043(5) 0.052(5) 0.030(4) -0.003(4) -0.006(4) -0.024(4)
C4' 0.055(5) 0.032(4) 0.034(4) -0.003(3) -0.006(4) -0.020(4)
C5' 0.041(4) 0.038(4) 0.028(4) -0.009(3) -0.006(3) -0.014(3)
C6' 0.032(4) 0.027(4) 0.017(3) 0.002(3) -0.001(3) -0.012(3)
N2' 0.025(3) 0.020(3) 0.023(3) -0.005(2) -0.001(2) -0.008(2)
C7' 0.028(3) 0.022(3) 0.023(3) -0.009(3) 0.000(3) -0.005(3)
P1' 0.0241(8) 0.0191(8) 0.0212(8) -0.0063(6) -0.0034(7) -0.0009(6)
C8' 0.029(4) 0.023(3) 0.029(4) -0.005(3) -0.009(3) -0.001(3)
C9' 0.034(4) 0.027(4) 0.042(4) -0.011(3) -0.012(3) 0.003(3)
C10' 0.026(4) 0.030(4) 0.046(5) -0.006(4) -0.008(3) -0.004(3)
C11' 0.036(4) 0.025(4) 0.023(3) -0.010(3) -0.002(3) 0.003(3)
C12' 0.056(5) 0.033(4) 0.027(4) -0.014(3) -0.008(4) 0.004(4)
C13' 0.038(4) 0.042(5) 0.028(4) -0.010(3) 0.005(3) -0.002(4)
C14' 0.027(4) 0.030(4) 0.023(3) -0.009(3) -0.008(4) 0.001(4)
C15' 0.032(4) 0.033(4) 0.027(4) -0.009(3) 0.000(3) 0.002(3)
C16' 0.045(4) 0.040(5) 0.023(4) -0.014(3) -0.005(4) 0.002(4)
C17' 0.049(5) 0.044(5) 0.023(4) -0.014(3) -0.012(4) 0.010(4)
C18' 0.029(4) 0.040(4) 0.034(4) -0.016(3) -0.011(3) 0.007(3)
C19' 0.023(3) 0.032(4) 0.024(3) -0.014(3) -0.002(3) 0.003(3)
N3' 0.022(3) 0.034(3) 0.021(3) -0.011(2) -0.003(2) 0.001(2)
C20' 0.024(3) 0.027(4) 0.030(4) -0.015(3) -0.006(3) -0.001(3)
P2' 0.0218(9) 0.0238(9) 0.0280(9) -0.0119(7) -0.0040(7) -0.0001(7)
C21' 0.038(4) 0.027(4) 0.046(5) -0.017(3) -0.016(4) 0.008(3)
C22' 0.041(5) 0.026(4) 0.056(5) -0.012(4) -0.019(4) 0.005(3)
C23' 0.056(6) 0.039(5) 0.050(6) -0.027(4) -0.022(5) 0.012(4)
C24' 0.025(4) 0.039(4) 0.040(4) -0.018(4) 0.001(3) -0.006(3)
C25' 0.026(4) 0.038(5) 0.061(6) -0.022(4) -0.009(4) -0.003(3)
C26' 0.036(4) 0.055(6) 0.040(5) -0.017(4) 0.001(4) -0.012(4)
C27' 0.021(5) 0.047(7) 0.024(4) -0.011(4) -0.009(4) -0.003(4)
C28' 0.024(4) 0.057(5) 0.030(4) -0.014(4) 0.000(3) 0.006(4)
C29' 0.020(4) 0.072(7) 0.032(5) -0.015(5) -0.004(3) 0.008(4)
C30' 0.029(4) 0.061(6) 0.041(5) -0.018(5) -0.009(4) 0.019(4)
C31' 0.025(4) 0.053(5) 0.034(4) -0.017(4) -0.008(3) 0.008(3)
C32' 0.021(3) 0.033(4) 0.024(3) -0.007(3) -0.006(3) 0.001(3)
N4' 0.019(3) 0.027(3) 0.028(3) -0.010(2) -0.004(2) 0.004(2)
C33' 0.029(4) 0.024(3) 0.031(4) -0.014(3) -0.010(3) 0.005(3)
P3' 0.0237(9) 0.0226(9) 0.0302(10) -0.0106(7) -0.0055(7) -0.0012(7)
C34' 0.031(4) 0.031(4) 0.040(4) -0.018(3) -0.014(3) 0.003(3)
C35' 0.030(4) 0.041(5) 0.041(5) -0.022(4) -0.012(3) 0.005(3)
C36' 0.036(4) 0.038(5) 0.046(5) -0.021(4) -0.009(4) -0.003(4)
C37' 0.036(4) 0.028(4) 0.032(4) -0.011(3) -0.005(3) -0.002(3)
C38' 0.053(6) 0.031(5) 0.050(6) -0.004(4) -0.016(5) -0.004(4)
C39' 0.047(5) 0.033(4) 0.038(5) -0.008(4) -0.002(4) -0.003(4)
C40 0.025(2) 0.021(2) 0.035(3) -0.008(2) -0.004(2) 0.0034(19)
C41 0.025(3) 0.037(3) 0.046(3) -0.019(3) -0.004(2) 0.002(2)
C42 0.026(3) 0.036(3) 0.073(5) -0.027(3) -0.014(3) 0.005(2)
C43 0.026(3) 0.031(3) 0.104(6) -0.006(4) -0.024(4) -0.001(2)
C44 0.034(3) 0.041(4) 0.056(4) 0.008(3) -0.013(3) -0.010(3)
C45 0.031(3) 0.036(3) 0.038(3) 0.001(2) -0.009(2) 0.000(2)
C46 0.038(4) 0.065(5) 0.113(7) -0.061(5) -0.021(4) 0.007(3)
F1 0.100(4) 0.125(5) 0.145(6) -0.103(5) -0.086(4) 0.063(4)
F2 0.062(3) 0.108(4) 0.102(4) -0.075(4) -0.016(3) 0.002(3)
F3 0.080(4) 0.079(4) 0.180(7) -0.084(4) -0.031(4) -0.011(3)
C47 0.058(5) 0.113(9) 0.082(7) 0.037(6) -0.017(5) -0.048(6)
F4 0.217(9) 0.060(4) 0.126(6) 0.027(4) -0.018(6) -0.052(5)
F5 0.077(4) 0.117(5) 0.057(3) 0.010(3) -0.007(3) -0.031(3)
F6 0.044(3) 0.249(10) 0.075(4) 0.018(5) 0.006(3) -0.016(4)
C48 0.028(2) 0.024(2) 0.020(2) -0.0078(19) -0.0030(19) 0.0031(19)
C49 0.027(3) 0.048(3) 0.022(3) -0.007(2) -0.002(2) 0.008(2)
C50 0.036(3) 0.069(4) 0.025(3) -0.007(3) -0.009(2) 0.023(3)
C51 0.049(4) 0.043(3) 0.020(3) -0.002(2) -0.002(2) 0.012(3)
C52 0.036(3) 0.030(3) 0.024(3) -0.009(2) -0.002(2) 0.001(2)
C53 0.033(3) 0.023(2) 0.022(2) -0.0095(19) -0.003(2) 0.001(2)
C54 0.054(5) 0.146(10) 0.024(3) -0.002(5) -0.008(3) 0.047(6)
F7 0.042(3) 0.216(8) 0.074(4) -0.028(5) -0.026(3) 0.002(4)
F8 0.077(4) 0.196(7) 0.047(3) -0.011(4) -0.009(3) 0.090(4)
F9 0.066(3) 0.202(7) 0.037(3) 0.017(3) -0.013(2) 0.064(4)
C55 0.058(4) 0.035(3) 0.031(3) -0.014(2) 0.008(3) -0.012(3)
F10 0.043(2) 0.136(5) 0.052(3) 0.014(3) -0.001(2) -0.030(3)
F11 0.152(6) 0.181(7) 0.173(7) -0.150(6) 0.136(6) -0.123(6)
F12 0.080(4) 0.069(4) 0.121(5) 0.045(3) -0.016(3) -0.028(3)
C56 0.027(2) 0.025(2) 0.019(2) -0.0065(18) -0.0025(19) 0.0020(19)
C57 0.031(3) 0.019(2) 0.033(3) -0.008(2) -0.008(2) 0.002(2)
C58 0.033(3) 0.029(3) 0.047(3) -0.013(2) -0.014(3) 0.005(2)
C59 0.028(3) 0.036(3) 0.045(3) -0.013(3) -0.012(2) 0.009(2)
C60 0.036(3) 0.026(3) 0.030(3) -0.010(2) -0.009(2) 0.009(2)
C61 0.029(3) 0.024(2) 0.028(3) -0.010(2) -0.008(2) 0.003(2)
C62 0.035(3) 0.056(5) 0.103(7) -0.031(5) -0.031(4) 0.003(3)
F13 0.046(3) 0.062(3) 0.338(12) -0.081(5) -0.081(5) 0.017(2)
F14 0.076(4) 0.043(3) 0.206(8) -0.007(4) -0.058(4) -0.018(3)
F15 0.114(5) 0.213(9) 0.149(7) -0.121(7) -0.014(5) -0.075(6)
C63 0.045(4) 0.033(3) 0.058(4) -0.012(3) -0.016(3) 0.010(3)
F16 0.072(3) 0.031(2) 0.144(5) -0.017(3) -0.064(3) 0.017(2)
F17 0.057(3) 0.031(2) 0.128(4) -0.035(2) -0.034(3) 0.0072(18)
F18 0.206(8) 0.051(3) 0.083(4) -0.036(3) 0.029(4) 0.042(4)
C64 0.029(3) 0.022(2) 0.023(2) -0.0069(19) -0.002(2) -0.0017(19)
C65 0.043(4) 0.095(6) 0.034(3) -0.036(4) -0.015(3) 0.031(4)
C66 0.041(4) 0.145(9) 0.062(5) -0.074(6) -0.019(4) 0.024(5)
C67 0.043(4) 0.061(4) 0.047(4) -0.036(3) 0.011(3) -0.010(3)
C68 0.056(4) 0.032(3) 0.034(3) -0.013(2) 0.013(3) 0.005(3)
C69 0.042(3) 0.039(3) 0.027(3) -0.014(2) -0.005(2) 0.012(3)
C71 0.211(15) 0.096(8) 0.034(4) -0.023(5) -0.005(6) 0.108(9)
F22 0.274(11) 0.213(9) 0.065(4) -0.011(5) 0.005(5) 0.215(9)
F23 0.104(6) 0.315(14) 0.098(6) -0.095(7) -0.029(4) 0.122(7)
F24 0.281(13) 0.147(8) 0.209(10) -0.120(8) -0.064(9) 0.147(9)
B1 0.025(3) 0.021(3) 0.023(3) -0.006(2) -0.004(2) 0.002(2)

loop_
_atom_type_symbol
_atom_type_description
_atom_type_scat_dispersion_real
_atom_type_scat_dispersion_imag
_atom_type_scat_source
C C 0.0033 0.0016 'International Tables Vol C Tables 4.2.6.8 and 6.1.1.4'
H H 0.0000 0.0000 'International Tables Vol C Tables 4.2.6.8 and 6.1.1.4'
N N 0.0061 0.0033 'International Tables Vol C Tables 4.2.6.8 and 6.1.1.4'
B B 0.0013 0.0007 'International Tables Vol C Tables 4.2.6.8 and 6.1.1.4'
P P 0.1023 0.0942 'International Tables Vol C Tables 4.2.6.8 and 6.1.1.4'
Cr Cr 0.3209 0.6236 'International Tables Vol C Tables 4.2.6.8 and 6.1.1.4'
Fe Fe 0.3463 0.8444 'International Tables Vol C Tables 4.2.6.8 and 6.1.1.4'
F F 0.0171 0.0103 'International Tables Vol C Tables 4.2.6.8 and 6.1.1.4'

loop_
_geom_angle_atom_site_label_1
_geom_angle_atom_site_label_2
_geom_angle_atom_site_label_3
_geom_angle
Cr1 Fe1 P1 98.7(3)
Cr1 Fe1 P3 97.7(4)
P1 Fe1 P3 117.1(3)
Cr1 Fe1 P2 94.3(3)
P1 Fe1 P2 119.2(3)
P3 Fe1 P2 119.6(3)
N3 Cr1 N2 118.2(4)
N3 Cr1 N4 116.7(4)
N2 Cr1 N4 116.2(4)
N3 Cr1 Fe1 102.3(3)
N2 Cr1 Fe1 98.5(4)
N4 Cr1 Fe1 99.2(3)
N3 Cr1 N1 79.5(3)
N2 Cr1 N1 80.2(3)
N4 Cr1 N1 80.2(3)
Fe1 Cr1 N1 178.1(4)
C14 N1 C1 114.1(7)
C14 N1 C27 114.4(7)
C1 N1 C27 112.5(8)
C14 N1 Cr1 105.6(5)
C1 N1 Cr1 104.7(5)
C27 N1 Cr1 104.3(5)
C2 C1 C6 120.3(5)
C2 C1 N1 124.4(6)
C6 C1 N1 115.4(5)
C1 C2 C3 120.6(5)
C1 C2 H2A 119.7
C3 C2 H2A 119.7
C4 C3 C2 119.6(5)
C4 C3 H3A 120.2
C2 C3 H3A 120.2
C3 C4 C5 120.9(5)
C3 C4 H4A 119.5
C5 C4 H4A 119.5
C6 C5 C4 119.8(5)
C6 C5 H5A 120.1
C4 C5 H5A 120.1
C5 C6 N2 124.4(4)
C5 C6 C1 118.8(4)
N2 C6 C1 116.8(4)
C6 N2 C7 115.8(4)
C6 N2 Cr1 116.3(4)
C7 N2 Cr1 126.1(4)
N2 C7 P1 108.3(3)
N2 C7 H7A 110.0
P1 C7 H7A 110.0
N2 C7 H7B 110.0
P1 C7 H7B 110.0
H7A C7 H7B 108.4
C7 P1 C11 101.5(2)
C7 P1 C8 101.5(2)
C11 P1 C8 105.5(2)
C7 P1 Fe1 99.0(2)
C11 P1 Fe1 119.2(3)
C8 P1 Fe1 125.2(3)
C10 C8 C9 111.8(4)
C10 C8 P1 113.5(3)
C9 C8 P1 111.1(3)
C10 C8 H8A 106.7
C9 C8 H8A 106.7
P1 C8 H8A 106.7
C12 C11 C13 111.9(4)
C12 C11 P1 113.7(3)
C13 C11 P1 111.4(3)
C12 C11 H11A 106.4
C13 C11 H11A 106.4
P1 C11 H11A 106.4
C15 C14 C19 120.0(5)
C15 C14 N1 125.4(6)
C19 C14 N1 114.6(5)
C14 C15 C16 120.5(5)
C14 C15 H15A 119.7
C16 C15 H15A 119.7
C17 C16 C15 119.8(5)
C17 C16 H16A 120.1
C15 C16 H16A 120.1
C16 C17 C18 120.8(5)
C16 C17 H17A 119.6
C18 C17 H17A 119.6
C19 C18 C17 119.6(5)
C19 C18 H18A 120.2
C17 C18 H18A 120.2
C18 C19 N3 124.3(5)
C18 C19 C14 119.2(4)
N3 C19 C14 116.5(4)
C19 N3 C20 116.1(4)
C19 N3 Cr1 117.9(4)
C20 N3 Cr1 125.0(4)
N3 C20 P2 107.1(3)
N3 C20 H20A 110.3
P2 C20 H20A 110.3
N3 C20 H20B 110.3
P2 C20 H20B 110.3
H20A C20 H20B 108.6
C20 P2 C24 102.1(2)
C20 P2 C21 101.7(2)
C24 P2 C21 106.3(2)
C20 P2 Fe1 101.5(3)
C24 P2 Fe1 115.6(2)
C21 P2 Fe1 125.8(3)
C23 C21 C22 111.8(4)
C23 C21 P2 113.6(3)
C22 C21 P2 110.9(3)
C23 C21 H21A 106.7
C22 C21 H21A 106.7
P2 C21 H21A 106.7
C25 C24 C26 112.2(4)
C25 C24 P2 114.3(3)
C26 C24 P2 111.2(3)
C25 C24 H24A 106.1
C26 C24 H24A 106.1
P2 C24 H24A 106.1
C28 C27 C32 119.9(5)
C28 C27 N1 124.6(6)
C32 C27 N1 115.3(5)
C27 C28 C29 120.7(5)
C27 C28 H28A 119.7
C29 C28 H28A 119.7
C30 C29 C28 119.9(5)
C30 C29 H29A 120.1
C28 C29 H29A 120.1
C29 C30 C31 120.6(5)
C29 C30 H30A 119.7
C31 C30 H30A 119.7
C32 C31 C30 119.8(5)
C32 C31 H31A 120.1
C30 C31 H31A 120.1
C31 C32 N4 124.1(4)
C31 C32 C27 119.0(4)
N4 C32 C27 116.7(4)
C32 N4 C33 115.9(4)
C32 N4 Cr1 117.0(4)
C33 N4 Cr1 126.3(3)
N4 C33 P3 108.3(3)
N4 C33 H33A 110.0
P3 C33 H33A 110.0
N4 C33 H33B 110.0
P3 C33 H33B 110.0
H33A C33 H33B 108.4
C33 P3 C37 102.0(2)
C33 P3 C34 101.4(2)
C37 P3 C34 105.9(2)
C33 P3 Fe1 100.8(3)
C37 P3 Fe1 115.6(3)
C34 P3 Fe1 126.9(3)
C36 C34 C35 111.9(4)
C36 C34 P3 113.4(3)
C35 C34 P3 110.8(3)
C36 C34 H34A 106.8
C35 C34 H34A 106.8
P3 C34 H34A 106.8
C38 C37 C39 111.9(4)
C38 C37 P3 113.9(4)
C39 C37 P3 111.5(3)
C38 C37 H37A 106.3
C39 C37 H37A 106.3
P3 C37 H37A 106.3
Cr1' Fe1' P1' 98.6(4)
Cr1' Fe1' P2' 96.4(5)
P1' Fe1' P2' 120.5(5)
Cr1' Fe1' P3' 96.6(4)
P1' Fe1' P3' 117.2(5)
P2' Fe1' P3' 117.6(4)
N3' Cr1' N4' 117.7(6)
N3' Cr1' N2' 115.3(6)
N4' Cr1' N2' 118.1(5)
N3' Cr1' Fe1' 100.2(4)
N4' Cr1' Fe1' 100.5(5)
N2' Cr1' Fe1' 99.4(5)
N3' Cr1' N1' 80.5(4)
N4' Cr1' N1' 79.4(4)
N2' Cr1' N1' 79.9(4)
Fe1' Cr1' N1' 179.1(6)
C27' N1' C14' 113.5(11)
C27' N1' C1' 114.1(10)
C14' N1' C1' 112.9(10)
C27' N1' Cr1' 105.8(7)
C14' N1' Cr1' 104.4(7)
C1' N1' Cr1' 105.0(7)
C2' C1' C6' 120.1(5)
C2' C1' N1' 124.8(7)
C6' C1' N1' 115.0(6)
C1' C2' C3' 120.7(5)
C1' C2' H2'A 119.7
C3' C2' H2'A 119.7
C4' C3' C2' 119.6(5)
C4' C3' H3'A 120.2
C2' C3' H3'A 120.2
C3' C4' C5' 120.8(6)
C3' C4' H4'A 119.6
C5' C4' H4'A 119.6
C6' C5' C4' 119.8(5)
C6' C5' H5'A 120.1
C4' C5' H5'A 120.1
C5' C6' N2' 124.2(5)
C5' C6' C1' 118.8(4)
N2' C6' C1' 116.8(5)
C6' N2' C7' 115.7(4)
C6' N2' Cr1' 116.9(4)
C7' N2' Cr1' 126.1(4)
N2' C7' P1' 108.4(4)
N2' C7' H7'A 110.0
P1' C7' H7'A 110.0
N2' C7' H7'B 110.0
P1' C7' H7'B 110.0
H7'A C7' H7'B 108.4
C7' P1' C11' 101.5(2)
C7' P1' C8' 101.6(2)
C11' P1' C8' 105.9(3)
C7' P1' Fe1' 101.1(3)
C11' P1' Fe1' 117.9(3)
C8' P1' Fe1' 124.7(4)
C10' C8' C9' 111.7(4)
C10' C8' P1' 113.5(4)
C9' C8' P1' 110.9(3)
C10' C8' H8'A 106.7
C9' C8' H8'A 106.7
P1' C8' H8'A 106.7
C8' C9' H9'A 109.5
C8' C9' H9'B 109.5
H9'A C9' H9'B 109.5
C8' C9' H9'C 109.5
H9'A C9' H9'C 109.5
H9'B C9' H9'C 109.5
C8' C10' H10D 109.5
C8' C10' H10E 109.5
H10D C10' H10E 109.5
C8' C10' H10F 109.5
H10D C10' H10F 109.5
H10E C10' H10F 109.5
C12' C11' C13' 111.9(4)
C12' C11' P1' 114.1(4)
C13' C11' P1' 111.5(3)
C12' C11' H11B 106.2
C13' C11' H11B 106.2
P1' C11' H11B 106.2
C11' C12' H12D 109.5
C11' C12' H12E 109.5
H12D C12' H12E 109.5
C11' C12' H12F 109.5
H12D C12' H12F 109.5
H12E C12' H12F 109.5
C11' C13' H13D 109.5
C11' C13' H13E 109.5
H13D C13' H13E 109.5
C11' C13' H13F 109.5
H13D C13' H13F 109.5
H13E C13' H13F 109.5
C15' C14' C19' 120.0(5)
C15' C14' N1' 124.8(7)
C19' C14' N1' 115.1(6)
C14' C15' C16' 120.6(5)
C14' C15' H15B 119.7
C16' C15' H15B 119.7
C17' C16' C15' 119.8(5)
C17' C16' H16B 120.1
C15' C16' H16B 120.1
C16' C17' C18' 120.8(6)
C16' C17' H17B 119.6
C18' C17' H17B 119.6
C19' C18' C17' 119.8(5)
C19' C18' H18B 120.1
C17' C18' H18B 120.1
C18' C19' N3' 124.3(5)
C18' C19' C14' 119.0(4)
N3' C19' C14' 116.7(4)
C19' N3' C20' 116.4(4)
C19' N3' Cr1' 117.5(4)
C20' N3' Cr1' 125.6(4)
N3' C20' P2' 107.7(4)
N3' C20' H20C 110.2
P2' C20' H20C 110.2
N3' C20' H20D 110.2
P2' C20' H20D 110.2
H20C C20' H20D 108.5
C20' P2' C24' 102.2(2)
C20' P2' C21' 102.0(2)
C24' P2' C21' 105.8(3)
C20' P2' Fe1' 100.6(3)
C24' P2' Fe1' 115.7(4)
C21' P2' Fe1' 126.5(4)
C23' C21' C22' 111.8(4)
C23' C21' P2' 113.4(4)
C22' C21' P2' 111.2(3)
C23' C21' H21B 106.7
C22' C21' H21B 106.7
P2' C21' H21B 106.7
C21' C22' H22D 109.5
C21' C22' H22E 109.5
H22D C22' H22E 109.5
C21' C22' H22F 109.5
H22D C22' H22F 109.5
H22E C22' H22F 109.5
C21' C23' H23D 109.5
C21' C23' H23E 109.5
H23D C23' H23E 109.5
C21' C23' H23F 109.5
H23D C23' H23F 109.5
H23E C23' H23F 109.5
C25' C24' C26' 111.7(4)
C25' C24' P2' 114.0(4)
C26' C24' P2' 111.0(3)
C25' C24' H24B 106.6
C26' C24' H24B 106.6
P2' C24' H24B 106.6
C24' C25' H25D 109.5
C24' C25' H25E 109.5
H25D C25' H25E 109.5
C24' C25' H25F 109.5
H25D C25' H25F 109.5
H25E C25' H25F 109.5
C24' C26' H26D 109.5
C24' C26' H26E 109.5
H26D C26' H26E 109.5
C24' C26' H26F 109.5
H26D C26' H26F 109.5
H26E C26' H26F 109.5
C28' C27' C32' 120.0(5)
C28' C27' N1' 125.3(7)
C32' C27' N1' 114.7(7)
C27' C28' C29' 120.6(5)
C27' C28' H28B 119.7
C29' C28' H28B 119.7
C30' C29' C28' 119.6(5)
C30' C29' H29B 120.2
C28' C29' H29B 120.2
C29' C30' C31' 120.6(6)
C29' C30' H30B 119.7
C31' C30' H30B 119.7
C32' C31' C30' 119.9(5)
C32' C31' H31B 120.1
C30' C31' H31B 120.1
C31' C32' N4' 124.3(5)
C31' C32' C27' 118.9(5)
N4' C32' C27' 116.8(4)
C32' N4' C33' 116.2(4)
C32' N4' Cr1' 117.0(5)
C33' N4' Cr1' 125.5(4)
N4' C33' P3' 108.0(4)
N4' C33' H33C 110.1
P3' C33' H33C 110.1
N4' C33' H33D 110.1
P3' C33' H33D 110.1
H33C C33' H33D 108.4
C33' P3' C37' 101.8(2)
C33' P3' C34' 101.6(2)
C37' P3' C34' 106.0(3)
C33' P3' Fe1' 99.9(3)
C37' P3' Fe1' 116.7(3)
C34' P3' Fe1' 126.3(3)
C36' C34' C35' 111.9(4)
C36' C34' P3' 113.8(4)
C35' C34' P3' 111.1(3)
C36' C34' H34B 106.5
C35' C34' H34B 106.5
P3' C34' H34B 106.5
C34' C35' H35D 109.5
C34' C35' H35E 109.5
H35D C35' H35E 109.5
C34' C35' H35F 109.5
H35D C35' H35F 109.5
H35E C35' H35F 109.5
C34' C36' H36D 109.5
C34' C36' H36E 109.5
H36D C36' H36E 109.5
C34' C36' H36F 109.5
H36D C36' H36F 109.5
H36E C36' H36F 109.5
C38' C37' C39' 111.9(4)
C38' C37' P3' 113.8(4)
C39' C37' P3' 111.1(3)
C38' C37' H37B 106.5
C39' C37' H37B 106.5
P3' C37' H37B 106.5
C37' C38' H38D 109.5
C37' C38' H38E 109.5
H38D C38' H38E 109.5
C37' C38' H38F 109.5
H38D C38' H38F 109.5
H38E C38' H38F 109.5
C37' C39' H39D 109.5
C37' C39' H39E 109.5
H39D C39' H39E 109.5
C37' C39' H39F 109.5
H39D C39' H39F 109.5
H39E C39' H39F 109.5
C41 C40 C45 116.0(5)
C41 C40 B1 122.0(5)
C45 C40 B1 121.8(5)
C40 C41 C42 122.6(6)
C40 C41 H41A 118.7
C42 C41 H41A 118.7
C43 C42 C41 120.9(6)
C43 C42 C46 119.2(5)
C41 C42 C46 119.9(6)
C42 C43 C44 118.1(6)
C42 C43 H43A 121.0
C44 C43 H43A 121.0
C45 C44 C43 120.5(6)
C45 C44 C47 121.5(6)
C43 C44 C47 117.9(5)
C40 C45 C44 121.9(6)
C40 C45 H45A 119.0
C44 C45 H45A 119.0
C53 C48 C49 115.6(5)
C53 C48 B1 124.6(4)
C49 C48 B1 119.8(4)
C50 C49 C48 122.1(5)
C50 C49 H49A 119.0
C48 C49 H49A 119.0
C51 C50 C49 121.5(5)
C51 C50 C54 121.7(5)
C49 C50 C54 116.8(5)
C50 C51 C52 117.2(5)
C50 C51 H51A 121.4
C52 C51 H51A 121.4
C51 C52 C53 121.5(5)
C51 C52 C55 117.8(5)
C53 C52 C55 120.8(5)
C52 C53 C48 122.2(5)
C52 C53 H53A 118.9
C48 C53 H53A 118.9
C61 C56 C57 115.0(5)
C61 C56 B1 123.6(5)
C57 C56 B1 121.4(4)
C58 C57 C56 122.9(5)
C58 C57 H57A 118.5
C56 C57 H57A 118.5
C59 C58 C57 121.0(5)
C59 C58 C62 121.2(5)
C57 C58 C62 117.8(5)
C58 C59 C60 118.2(5)
C58 C59 H59A 120.9
C60 C59 H59A 120.9
C59 C60 C61 120.7(5)
C59 C60 C63 118.8(4)
C61 C60 C63 120.4(5)
C60 C61 C56 122.1(5)
C60 C61 H61A 118.9
C56 C61 H61A 118.9
C65 C64 C69 115.0(5)
C65 C64 B1 122.8(5)
C69 C64 B1 122.2(5)
C64 C65 C66 121.1(6)
C64 C65 H65A 119.5
C66 C65 H65A 119.5
C67 C66 C65 122.2(7)
C67 C66 C70 116.5(7)
C65 C66 C70 120.4(7)
C66 C67 C68 118.0(6)
C66 C67 H67A 121.0
C68 C67 H67A 121.0
C67 C68 C69 120.9(6)
C67 C68 C71 120.7(5)
C69 C68 C71 118.1(6)
C64 C69 C68 122.7(6)
C64 C69 H69A 118.7
C68 C69 H69A 118.7
C56 B1 C40 109.5(4)
C56 B1 C48 110.8(4)
C40 B1 C48 109.0(4)
C56 B1 C64 110.2(4)
C40 B1 C64 109.4(4)
C48 B1 C64 108.0(4)

loop_
_geom_bond_atom_site_label_1
_geom_bond_atom_site_label_2
_geom_bond_distance
Fe1 Cr1 1.955(7)
Fe1 P1 2.253(8)
Fe1 P3 2.264(6)
Fe1 P2 2.288(7)
Cr1 N3 1.876(8)
Cr1 N2 1.890(7)
Cr1 N4 1.902(8)
Cr1 N1 2.240(9)
N1 C14 1.440(10)
N1 C1 1.452(10)
N1 C27 1.461(10)
C1 C2 1.378(6)
C1 C6 1.414(6)
C2 C3 1.385(7)
C2 H2A 0.9500
C3 C4 1.378(8)
C3 H3A 0.9500
C4 C5 1.395(7)
C4 H4A 0.9500
C5 C6 1.393(6)
C5 H5A 0.9500
C6 N2 1.413(5)
N2 C7 1.456(5)
C7 P1 1.850(4)
C7 H7A 0.9900
C7 H7B 0.9900
P1 C11 1.855(4)
P1 C8 1.855(4)
C8 C10 1.523(5)
C8 C9 1.531(5)
C8 H8A 1.0000
C9 H9A 0.9800
C9 H9B 0.9800
C9 H9C 0.9800
C10 H10A 0.9800
C10 H10B 0.9800
C10 H10C 0.9800
C11 C12 1.523(5)
C11 C13 1.530(5)
C11 H11A 1.0000
C12 H12A 0.9800
C12 H12B 0.9800
C12 H12C 0.9800
C13 H13A 0.9800
C13 H13B 0.9800
C13 H13C 0.9800
C14 C15 1.378(6)
C14 C19 1.414(6)
C15 C16 1.385(7)
C15 H15A 0.9500
C16 C17 1.378(8)
C16 H16A 0.9500
C17 C18 1.395(7)
C17 H17A 0.9500
C18 C19 1.392(6)
C18 H18A 0.9500
C19 N3 1.411(5)
N3 C20 1.457(6)
C20 P2 1.849(5)
C20 H20A 0.9900
C20 H20B 0.9900
P2 C24 1.850(4)
P2 C21 1.854(4)
C21 C23 1.523(5)
C21 C22 1.531(5)
C21 H21A 1.0000
C22 H22A 0.9800
C22 H22B 0.9800
C22 H22C 0.9800
C23 H23A 0.9800
C23 H23B 0.9800
C23 H23C 0.9800
C24 C25 1.521(5)
C24 C26 1.530(5)
C24 H24A 1.0000
C25 H25A 0.9800
C25 H25B 0.9800
C25 H25C 0.9800
C26 H26A 0.9800
C26 H26B 0.9800
C26 H26C 0.9800
C27 C28 1.378(6)
C27 C32 1.414(6)
C28 C29 1.384(7)
C28 H28A 0.9500
C29 C30 1.378(8)
C29 H29A 0.9500
C30 C31 1.395(7)
C30 H30A 0.9500
C31 C32 1.393(6)
C31 H31A 0.9500
C32 N4 1.413(5)
N4 C33 1.456(6)
C33 P3 1.849(5)
C33 H33A 0.9900
C33 H33B 0.9900
P3 C37 1.852(4)
P3 C34 1.855(4)
C34 C36 1.523(5)
C34 C35 1.531(5)
C34 H34A 1.0000
C35 H35A 0.9800
C35 H35B 0.9800
C35 H35C 0.9800
C36 H36A 0.9800
C36 H36B 0.9800
C36 H36C 0.9800
C37 C38 1.521(5)
C37 C39 1.530(5)
C37 H37A 1.0000
C38 H38A 0.9800
C38 H38B 0.9800
C38 H38C 0.9800
C39 H39A 0.9800
C39 H39B 0.9800
C39 H39C 0.9800
Fe1' Cr1' 1.942(10)
Fe1' P1' 2.251(11)
Fe1' P2' 2.256(10)
Fe1' P3' 2.283(11)
Cr1' N3' 1.878(10)
Cr1' N4' 1.888(9)
Cr1' N2' 1.908(10)
Cr1' N1' 2.240(13)
N1' C27' 1.437(13)
N1' C14' 1.464(13)
N1' C1' 1.466(14)
C1' C2' 1.379(6)
C1' C6' 1.415(7)
C2' C3' 1.385(7)
C2' H2'A 0.9500
C3' C4' 1.378(8)
C3' H3'A 0.9500
C4' C5' 1.395(7)
C4' H4'A 0.9500
C5' C6' 1.393(6)
C5' H5'A 0.9500
C6' N2' 1.414(5)
N2' C7' 1.456(6)
C7' P1' 1.850(5)
C7' H7'A 0.9900
C7' H7'B 0.9900
P1' C11' 1.853(4)
P1' C8' 1.854(4)
C8' C10' 1.522(5)
C8' C9' 1.531(5)
C8' H8'A 1.0000
C9' H9'A 0.9800
C9' H9'B 0.9800
C9' H9'C 0.9800
C10' H10D 0.9800
C10' H10E 0.9800
C10' H10F 0.9800
C11' C12' 1.521(5)
C11' C13' 1.530(5)
C11' H11B 1.0000
C12' H12D 0.9800
C12' H12E 0.9800
C12' H12F 0.9800
C13' H13D 0.9800
C13' H13E 0.9800
C13' H13F 0.9800
C14' C15' 1.378(6)
C14' C19' 1.415(7)
C15' C16' 1.384(7)
C15' H15B 0.9500
C16' C17' 1.378(8)
C16' H16B 0.9500
C17' C18' 1.395(7)
C17' H17B 0.9500
C18' C19' 1.393(6)
C18' H18B 0.9500
C19' N3' 1.412(5)
N3' C20' 1.457(6)
C20' P2' 1.848(5)
C20' H20C 0.9900
C20' H20D 0.9900
P2' C24' 1.853(4)
P2' C21' 1.853(4)
C21' C23' 1.523(5)
C21' C22' 1.531(5)
C21' H21B 1.0000
C22' H22D 0.9800
C22' H22E 0.9800
C22' H22F 0.9800
C23' H23D 0.9800
C23' H23E 0.9800
C23' H23F 0.9800
C24' C25' 1.522(5)
C24' C26' 1.532(5)
C24' H24B 1.0000
C25' H25D 0.9800
C25' H25E 0.9800
C25' H25F 0.9800
C26' H26D 0.9800
C26' H26E 0.9800
C26' H26F 0.9800
C27' C28' 1.378(6)
C27' C32' 1.415(7)
C28' C29' 1.385(7)
C28' H28B 0.9500
C29' C30' 1.379(8)
C29' H29B 0.9500
C30' C31' 1.395(7)
C30' H30B 0.9500
C31' C32' 1.393(6)
C31' H31B 0.9500
C32' N4' 1.412(5)
N4' C33' 1.455(6)
C33' P3' 1.849(5)
C33' H33C 0.9900
C33' H33D 0.9900
P3' C37' 1.853(4)
P3' C34' 1.854(4)
C34' C36' 1.522(5)
C34' C35' 1.531(5)
C34' H34B 1.0000
C35' H35D 0.9800
C35' H35E 0.9800
C35' H35F 0.9800
C36' H36D 0.9800
C36' H36E 0.9800
C36' H36F 0.9800
C37' C38' 1.522(5)
C37' C39' 1.531(5)
C37' H37B 1.0000
C38' H38D 0.9800
C38' H38E 0.9800
C38' H38F 0.9800
C39' H39D 0.9800
C39' H39E 0.9800
C39' H39F 0.9800
C40 C41 1.386(8)
C40 C45 1.394(8)
C40 B1 1.641(8)
C41 C42 1.392(8)
C41 H41A 0.9500
C42 C43 1.368(11)
C42 C46 1.560(7)
C43 C44 1.396(12)
C43 H43A 0.9500
C44 C45 1.395(9)
C44 C47 1.562(7)
C45 H45A 0.9500
C48 C53 1.391(7)
C48 C49 1.408(7)
C48 B1 1.656(7)
C49 C50 1.385(8)
C49 H49A 0.9500
C50 C51 1.385(9)
C50 C54 1.570(6)
C51 C52 1.387(9)
C51 H51A 0.9500
C52 C53 1.391(7)
C52 C55 1.558(6)
C53 H53A 0.9500
C56 C61 1.401(7)
C56 C57 1.405(7)
C56 B1 1.638(7)
C57 C58 1.384(8)
C57 H57A 0.9500
C58 C59 1.373(8)
C58 C62 1.563(6)
C59 C60 1.387(8)
C59 H59A 0.9500
C60 C61 1.400(7)
C60 C63 1.565(6)
C61 H61A 0.9500
C64 C65 1.383(8)
C64 C69 1.389(8)
C64 B1 1.659(7)
C65 C66 1.404(10)
C65 H65A 0.9500
C66 C67 1.347(11)
C66 C70 1.602(9)
C67 C68 1.350(10)
C67 H67A 0.9500
C68 C69 1.392(8)
C68 C71 1.583(8)
C69 H69A 0.9500

loop_
_geom_torsion_atom_site_label_1
_geom_torsion_atom_site_label_2
_geom_torsion_atom_site_label_3
_geom_torsion_atom_site_label_4
_geom_torsion
P1 Fe1 Cr1 N3 141.2(3)
P3 Fe1 Cr1 N3 -99.8(4)
P2 Fe1 Cr1 N3 20.8(4)
P1 Fe1 Cr1 N2 19.8(4)
P3 Fe1 Cr1 N2 138.8(3)
P2 Fe1 Cr1 N2 -100.6(4)
P1 Fe1 Cr1 N4 -98.7(3)
P3 Fe1 Cr1 N4 20.3(4)
P2 Fe1 Cr1 N4 140.9(3)
N3 Cr1 N1 C14 20.9(6)
N2 Cr1 N1 C14 142.2(6)
N4 Cr1 N1 C14 -98.8(6)
N3 Cr1 N1 C1 -99.8(6)
N2 Cr1 N1 C1 21.4(6)
N4 Cr1 N1 C1 140.5(6)
N3 Cr1 N1 C27 141.8(7)
N2 Cr1 N1 C27 -96.9(7)
N4 Cr1 N1 C27 22.1(6)
C14 N1 C1 C2 48.0(13)
C27 N1 C1 C2 -84.4(12)
Cr1 N1 C1 C2 162.9(9)
C14 N1 C1 C6 -132.6(8)
C27 N1 C1 C6 95.0(9)
Cr1 N1 C1 C6 -17.7(9)
C6 C1 C2 C3 -1.0(16)
N1 C1 C2 C3 178.4(10)
C1 C2 C3 C4 -0.1(18)
C2 C3 C4 C5 1.7(18)
C3 C4 C5 C6 -2.0(18)
C4 C5 C6 N2 179.8(10)
C4 C5 C6 C1 0.8(15)
C2 C1 C6 C5 0.7(15)
N1 C1 C6 C5 -178.8(9)
C2 C1 C6 N2 -178.3(9)
N1 C1 C6 N2 2.2(12)
C5 C6 N2 C7 6.0(13)
C1 C6 N2 C7 -175.0(8)
C5 C6 N2 Cr1 -159.9(8)
C1 C6 N2 Cr1 19.1(11)
N3 Cr1 N2 C6 50.2(7)
N4 Cr1 N2 C6 -96.1(7)
Fe1 Cr1 N2 C6 159.2(6)
N1 Cr1 N2 C6 -22.2(7)
N3 Cr1 N2 C7 -114.0(6)
N4 Cr1 N2 C7 99.6(7)
Fe1 Cr1 N2 C7 -5.1(7)
N1 Cr1 N2 C7 173.5(7)
C6 N2 C7 P1 178.4(6)
Cr1 N2 C7 P1 -17.3(8)
N2 C7 P1 C11 149.9(5)
N2 C7 P1 C8 -101.5(5)
N2 C7 P1 Fe1 27.4(5)
Cr1 Fe1 P1 C7 -28.8(4)
P3 Fe1 P1 C7 -132.1(3)
P2 Fe1 P1 C7 71.0(3)
Cr1 Fe1 P1 C11 -137.5(3)
P3 Fe1 P1 C11 119.2(3)
P2 Fe1 P1 C11 -37.7(3)
Cr1 Fe1 P1 C8 82.3(3)
P3 Fe1 P1 C8 -21.0(4)
P2 Fe1 P1 C8 -177.9(2)
C7 P1 C8 C10 -167.1(5)
C11 P1 C8 C10 -61.5(5)
Fe1 P1 C8 C10 83.1(5)
C7 P1 C8 C9 66.0(5)
C11 P1 C8 C9 171.5(4)
Fe1 P1 C8 C9 -43.9(5)
C7 P1 C11 C12 71.4(5)
C8 P1 C11 C12 -34.2(5)
Fe1 P1 C11 C12 178.6(5)
C7 P1 C11 C13 -161.0(5)
C8 P1 C11 C13 93.4(5)
Fe1 P1 C11 C13 -53.7(5)
C1 N1 C14 C15 -83.8(11)
C27 N1 C14 C15 47.8(12)
Cr1 N1 C14 C15 161.9(8)
C1 N1 C14 C19 95.3(10)
C27 N1 C14 C19 -133.2(8)
Cr1 N1 C14 C19 -19.0(9)
C19 C14 C15 C16 -1.4(15)
N1 C14 C15 C16 177.7(9)
C14 C15 C16 C17 -0.5(16)
C15 C16 C17 C18 1.8(17)
C16 C17 C18 C19 -1.2(17)
C17 C18 C19 N3 176.2(10)
C17 C18 C19 C14 -0.7(15)
C15 C14 C19 C18 2.0(14)
N1 C14 C19 C18 -177.2(9)
C15 C14 C19 N3 -175.2(9)
N1 C14 C19 N3 5.7(12)
C18 C19 N3 C20 7.2(13)
C14 C19 N3 C20 -175.8(7)
C18 C19 N3 Cr1 -161.9(8)
C14 C19 N3 Cr1 15.1(11)
N2 Cr1 N3 C19 -92.6(7)
N4 Cr1 N3 C19 53.5(7)
Fe1 Cr1 N3 C19 160.6(6)
N1 Cr1 N3 C19 -19.8(7)
N2 Cr1 N3 C20 99.3(7)
N4 Cr1 N3 C20 -114.5(6)
Fe1 Cr1 N3 C20 -7.4(7)
N1 Cr1 N3 C20 172.2(7)
C19 N3 C20 P2 176.1(6)
Cr1 N3 C20 P2 -15.7(8)
N3 C20 P2 C24 147.3(5)
N3 C20 P2 C21 -103.0(5)
N3 C20 P2 Fe1 27.7(5)
Cr1 Fe1 P2 C20 -29.4(3)
P1 Fe1 P2 C20 -131.8(3)
P3 Fe1 P2 C20 72.0(3)
Cr1 Fe1 P2 C24 -138.9(3)
P1 Fe1 P2 C24 118.7(3)
P3 Fe1 P2 C24 -37.5(4)
Cr1 Fe1 P2 C21 84.3(4)
P1 Fe1 P2 C21 -18.1(4)
P3 Fe1 P2 C21 -174.4(3)
C20 P2 C21 C23 -173.9(5)
C24 P2 C21 C23 -67.5(6)
Fe1 P2 C21 C23 72.5(5)
C20 P2 C21 C22 59.2(5)
C24 P2 C21 C22 165.6(5)
Fe1 P2 C21 C22 -54.4(6)
C20 P2 C24 C25 67.7(5)
C21 P2 C24 C25 -38.5(6)
Fe1 P2 C24 C25 176.8(5)
C20 P2 C24 C26 -163.9(5)
C21 P2 C24 C26 89.9(5)
Fe1 P2 C24 C26 -54.8(6)
C14 N1 C27 C28 -82.6(13)
C1 N1 C27 C28 49.7(13)
Cr1 N1 C27 C28 162.6(9)
C14 N1 C27 C32 93.0(10)
C1 N1 C27 C32 -134.7(9)
Cr1 N1 C27 C32 -21.9(10)
C32 C27 C28 C29 0.2(16)
N1 C27 C28 C29 175.6(10)
C27 C28 C29 C30 -1.5(17)
C28 C29 C30 C31 1.6(17)
C29 C30 C31 C32 -0.4(17)
C30 C31 C32 N4 174.9(9)
C30 C31 C32 C27 -0.8(15)
C28 C27 C32 C31 0.9(15)
N1 C27 C32 C31 -174.9(9)
C28 C27 C32 N4 -175.2(9)
N1 C27 C32 N4 9.0(13)
C31 C32 N4 C33 6.9(12)
C27 C32 N4 C33 -177.2(8)
C31 C32 N4 Cr1 -163.0(8)
C27 C32 N4 Cr1 12.8(11)
N3 Cr1 N4 C32 -92.5(6)
N2 Cr1 N4 C32 54.4(7)
Fe1 Cr1 N4 C32 158.6(6)
N1 Cr1 N4 C32 -19.5(6)
N3 Cr1 N4 C33 98.8(7)
N2 Cr1 N4 C33 -114.3(6)
Fe1 Cr1 N4 C33 -10.1(7)
N1 Cr1 N4 C33 171.8(7)
C32 N4 C33 P3 -179.3(6)
Cr1 N4 C33 P3 -10.4(8)
N4 C33 P3 C37 142.0(5)
N4 C33 P3 C34 -108.7(5)
N4 C33 P3 Fe1 22.7(5)
Cr1 Fe1 P3 C33 -26.8(4)
P1 Fe1 P3 C33 77.1(3)
P2 Fe1 P3 C33 -126.2(3)
Cr1 Fe1 P3 C37 -135.8(3)
P1 Fe1 P3 C37 -31.9(4)
P2 Fe1 P3 C37 124.9(3)
Cr1 Fe1 P3 C34 86.5(4)
P1 Fe1 P3 C34 -169.6(3)
P2 Fe1 P3 C34 -12.9(4)
C33 P3 C34 C36 -167.8(5)
C37 P3 C34 C36 -61.7(5)
Fe1 P3 C34 C36 79.2(5)
C33 P3 C34 C35 65.4(5)
C37 P3 C34 C35 171.5(5)
Fe1 P3 C34 C35 -47.6(5)
C33 P3 C37 C38 68.6(6)
C34 P3 C37 C38 -37.2(7)
Fe1 P3 C37 C38 176.8(6)
C33 P3 C37 C39 -163.5(5)
C34 P3 C37 C39 90.7(5)
Fe1 P3 C37 C39 -55.3(6)
P1' Fe1' Cr1' N3' 99.9(5)
P2' Fe1' Cr1' N3' -22.4(6)
P3' Fe1' Cr1' N3' -141.3(5)
P1' Fe1' Cr1' N4' -139.3(5)
P2' Fe1' Cr1' N4' 98.5(5)
P3' Fe1' Cr1' N4' -20.4(5)
P1' Fe1' Cr1' N2' -18.1(5)
P2' Fe1' Cr1' N2' -140.4(5)
P3' Fe1' Cr1' N2' 100.7(5)
N3' Cr1' N1' C27' 99.4(9)
N4' Cr1' N1' C27' -21.2(9)
N2' Cr1' N1' C27' -142.6(9)
N3' Cr1' N1' C14' -20.6(8)
N4' Cr1' N1' C14' -141.3(9)
N2' Cr1' N1' C14' 97.3(8)
N3' Cr1' N1' C1' -139.6(8)
N4' Cr1' N1' C1' 99.8(8)
N2' Cr1' N1' C1' -21.6(7)
C27' N1' C1' C2' -41.6(17)
C14' N1' C1' C2' 90.0(15)
Cr1' N1' C1' C2' -157.0(12)
C27' N1' C1' C6' 135.0(10)
C14' N1' C1' C6' -93.5(12)
Cr1' N1' C1' C6' 19.6(12)
C6' C1' C2' C3' 2(2)
N1' C1' C2' C3' 178.7(13)
C1' C2' C3' C4' 1(2)
C2' C3' C4' C5' -3(2)
C3' C4' C5' C6' 3(2)
C4' C5' C6' N2' -173.4(12)
C4' C5' C6' C1' 0.4(19)
C2' C1' C6' C5' -2.9(18)
N1' C1' C6' C5' -179.6(11)
C2' C1' C6' N2' 171.4(12)
N1' C1' C6' N2' -5.3(15)
C5' C6' N2' C7' -10.2(16)
C1' C6' N2' C7' 175.9(9)
C5' C6' N2' Cr1' 157.9(10)
C1' C6' N2' Cr1' -16.1(14)
N3' Cr1' N2' C6' 95.3(8)
N4' Cr1' N2' C6' -51.2(10)
Fe1' Cr1' N2' C6' -158.6(8)
N1' Cr1' N2' C6' 20.9(8)
N3' Cr1' N2' C7' -98.0(9)
N4' Cr1' N2' C7' 115.4(8)
Fe1' Cr1' N2' C7' 8.0(9)
N1' Cr1' N2' C7' -172.5(9)
C6' N2' C7' P1' 177.4(7)
Cr1' N2' C7' P1' 10.6(10)
N2' C7' P1' C11' -143.0(6)
N2' C7' P1' C8' 107.9(6)
N2' C7' P1' Fe1' -21.2(7)
Cr1' Fe1' P1' C7' 24.5(5)
P2' Fe1' P1' C7' 127.2(4)
P3' Fe1' P1' C7' -77.6(4)
Cr1' Fe1' P1' C11' 133.9(4)
P2' Fe1' P1' C11' -123.3(4)
P3' Fe1' P1' C11' 31.8(4)
Cr1' Fe1' P1' C8' -88.1(5)
P2' Fe1' P1' C8' 14.7(5)
P3' Fe1' P1' C8' 169.9(3)
C7' P1' C8' C10' 165.4(6)
C11' P1' C8' C10' 59.8(6)
Fe1' P1' C8' C10' -82.3(6)
C7' P1' C8' C9' -67.8(6)
C11' P1' C8' C9' -173.5(5)
Fe1' P1' C8' C9' 44.4(6)
C7' P1' C11' C12' -68.3(6)
C8' P1' C11' C12' 37.4(7)
Fe1' P1' C11' C12' -177.5(6)
C7' P1' C11' C13' 163.6(6)
C8' P1' C11' C13' -90.7(6)
Fe1' P1' C11' C13' 54.4(6)
C27' N1' C14' C15' 81.0(16)
C1' N1' C14' C15' -50.8(17)
Cr1' N1' C14' C15' -164.2(12)
C27' N1' C14' C19' -95.6(13)
C1' N1' C14' C19' 132.5(11)
Cr1' N1' C14' C19' 19.1(13)
C19' C14' C15' C16' 0(2)
N1' C14' C15' C16' -176.1(14)
C14' C15' C16' C17' 1(2)
C15' C16' C17' C18' -1(2)
C16' C17' C18' C19' 0(2)
C17' C18' C19' N3' -176.9(12)
C17' C18' C19' C14' 1.5(19)
C15' C14' C19' C18' -1.5(19)
N1' C14' C19' C18' 175.3(11)
C15' C14' C19' N3' 177.0(11)
N1' C14' C19' N3' -6.2(17)
C18' C19' N3' C20' -7.9(16)
C14' C19' N3' C20' 173.7(10)
C18' C19' N3' Cr1' 164.0(10)
C14' C19' N3' Cr1' -14.4(14)
N4' Cr1' N3' C19' 92.2(9)
N2' Cr1' N3' C19' -54.5(9)
Fe1' Cr1' N3' C19' -160.0(8)
N1' Cr1' N3' C19' 19.5(9)
N4' Cr1' N3' C20' -96.7(9)
N2' Cr1' N3' C20' 116.6(8)
Fe1' Cr1' N3' C20' 11.1(10)
N1' Cr1' N3' C20' -169.4(9)
C19' N3' C20' P2' -177.2(8)
Cr1' N3' C20' P2' 11.6(10)
N3' C20' P2' C24' -144.6(6)
N3' C20' P2' C21' 106.0(6)
N3' C20' P2' Fe1' -25.1(7)
Cr1' Fe1' P2' C20' 29.4(5)
P1' Fe1' P2' C20' -74.6(4)
P3' Fe1' P2' C20' 130.3(4)
Cr1' Fe1' P2' C24' 138.6(4)
P1' Fe1' P2' C24' 34.6(5)
P3' Fe1' P2' C24' -120.5(4)
Cr1' Fe1' P2' C21' -84.3(5)
P1' Fe1' P2' C21' 171.7(3)
P3' Fe1' P2' C21' 16.7(6)
C20' P2' C21' C23' 170.3(7)
C24' P2' C21' C23' 63.7(8)
Fe1' P2' C21' C23' -76.7(8)
C20' P2' C21' C22' -62.8(7)
C24' P2' C21' C22' -169.3(6)
Fe1' P2' C21' C22' 50.2(7)
C20' P2' C24' C25' -71.3(7)
C21' P2' C24' C25' 35.1(7)
Fe1' P2' C24' C25' -179.6(6)
C20' P2' C24' C26' 161.5(7)
C21' P2' C24' C26' -92.1(7)
Fe1' P2' C24' C26' 53.3(7)
C14' N1' C27' C28' -50.7(19)
C1' N1' C27' C28' 80.6(19)
Cr1' N1' C27' C28' -164.6(14)
C14' N1' C27' C32' 131.6(13)
C1' N1' C27' C32' -97.1(14)
Cr1' N1' C27' C32' 17.8(15)
C32' C27' C28' C29' 4(2)
N1' C27' C28' C29' -173.5(15)
C27' C28' C29' C30' -8(2)
C28' C29' C30' C31' 7(3)
C29' C30' C31' C32' -3(2)
C30' C31' C32' N4' 179.9(14)
C30' C31' C32' C27' -1(2)
C28' C27' C32' C31' 0(2)
N1' C27' C32' C31' 178.0(12)
C28' C27' C32' N4' 179.5(14)
N1' C27' C32' N4' -2.7(19)
C31' C32' N4' C33' -6.5(17)
C27' C32' N4' C33' 174.2(11)
C31' C32' N4' Cr1' 161.0(11)
C27' C32' N4' Cr1' -18.3(15)
N3' Cr1' N4' C32' -51.8(10)
N2' Cr1' N4' C32' 93.9(9)
Fe1' Cr1' N4' C32' -159.4(8)
N1' Cr1' N4' C32' 21.5(9)
N3' Cr1' N4' C33' 114.3(8)
N2' Cr1' N4' C33' -99.9(9)
Fe1' Cr1' N4' C33' 6.8(10)
N1' Cr1' N4' C33' -172.3(9)
C32' N4' C33' P3' -177.8(8)
Cr1' N4' C33' P3' 15.9(10)
N4' C33' P3' C37' -147.1(6)
N4' C33' P3' C34' 103.6(6)
N4' C33' P3' Fe1' -26.9(6)
Cr1' Fe1' P3' C33' 28.9(5)
P1' Fe1' P3' C33' 132.1(3)
P2' Fe1' P3' C33' -72.0(4)
Cr1' Fe1' P3' C37' 137.6(4)
P1' Fe1' P3' C37' -119.1(3)
P2' Fe1' P3' C37' 36.7(5)
Cr1' Fe1' P3' C34' -83.6(6)
P1' Fe1' P3' C34' 19.7(5)
P2' Fe1' P3' C34' 175.6(3)
C33' P3' C34' C36' 169.3(6)
C37' P3' C34' C36' 63.3(7)
Fe1' P3' C34' C36' -79.0(7)
C33' P3' C34' C35' -63.3(6)
C37' P3' C34' C35' -169.4(6)
Fe1' P3' C34' C35' 48.3(7)
C33' P3' C37' C38' -73.2(7)
C34' P3' C37' C38' 32.7(7)
Fe1' P3' C37' C38' 179.2(7)
C33' P3' C37' C39' 159.5(6)
C34' P3' C37' C39' -94.6(6)
Fe1' P3' C37' C39' 51.9(7)
C45 C40 C41 C42 -1.0(8)
B1 C40 C41 C42 -176.3(5)
C40 C41 C42 C43 1.2(9)
C40 C41 C42 C46 -176.1(5)
C41 C42 C43 C44 0.2(9)
C46 C42 C43 C44 177.5(5)
C42 C43 C44 C45 -1.8(10)
C42 C43 C44 C47 179.6(5)
C41 C40 C45 C44 -0.5(8)
B1 C40 C45 C44 174.7(5)
C43 C44 C45 C40 1.9(10)
C47 C44 C45 C40 -179.5(5)
C53 C48 C49 C50 1.6(9)
B1 C48 C49 C50 -176.6(6)
C48 C49 C50 C51 -1.1(11)
C48 C49 C50 C54 179.0(5)
C49 C50 C51 C52 0.0(10)
C54 C50 C51 C52 179.9(6)
C50 C51 C52 C53 0.4(9)
C50 C51 C52 C55 -178.5(5)
C51 C52 C53 C48 0.2(8)
C55 C52 C53 C48 179.1(4)
C49 C48 C53 C52 -1.2(7)
B1 C48 C53 C52 176.9(5)
C61 C56 C57 C58 0.0(8)
B1 C56 C57 C58 -178.6(5)
C56 C57 C58 C59 -0.4(9)
C56 C57 C58 C62 176.4(5)
C57 C58 C59 C60 -0.5(9)
C62 C58 C59 C60 -177.1(5)
C58 C59 C60 C61 1.7(9)
C58 C59 C60 C63 -177.2(5)
C59 C60 C61 C56 -2.1(8)
C63 C60 C61 C56 176.7(4)
C57 C56 C61 C60 1.2(7)
B1 C56 C61 C60 179.8(5)
C69 C64 C65 C66 3.5(11)
B1 C64 C65 C66 -176.7(7)
C64 C65 C66 C67 -4.2(15)
C64 C65 C66 C70 164.7(7)
C65 C66 C67 C68 1.8(14)
C70 C66 C67 C68 -167.5(7)
C66 C67 C68 C69 0.9(11)
C66 C67 C68 C71 -172.6(7)
C65 C64 C69 C68 -0.9(9)
B1 C64 C69 C68 179.3(5)
C67 C68 C69 C64 -1.4(10)
C71 C68 C69 C64 172.4(5)
C61 C56 B1 C40 -9.4(7)
C57 C56 B1 C40 169.1(5)
C61 C56 B1 C48 110.8(5)
C57 C56 B1 C48 -70.7(6)
C61 C56 B1 C64 -129.8(5)
C57 C56 B1 C64 48.8(6)
C41 C40 B1 C56 88.5(6)
C45 C40 B1 C56 -86.5(6)
C41 C40 B1 C48 -32.9(6)
C45 C40 B1 C48 152.2(5)
C41 C40 B1 C64 -150.7(5)
C45 C40 B1 C64 34.3(6)
C53 C48 B1 C56 17.9(7)
C49 C48 B1 C56 -164.0(5)
C53 C48 B1 C40 138.5(5)
C49 C48 B1 C40 -43.5(6)
C53 C48 B1 C64 -102.8(5)
C49 C48 B1 C64 75.2(6)
C65 C64 B1 C56 18.0(7)
C69 C64 B1 C56 -162.2(5)
C65 C64 B1 C40 -102.4(6)
C69 C64 B1 C40 77.4(6)
C65 C64 B1 C48 139.2(6)
C69 C64 B1 C48 -41.0(6)
